data_7710495
loop_
_publ_author_name
'Romanenko, Nikita R.'
'Kuzmin, Alexey V.'
'Mikhailenko, Maxim V.'
'Faraonov, Maxim A.'
'Khasanov, Salavat S.'
'Yudanova, Evgeniya I.'
'Shestakov, Alexander F.'
'Otsuka, Akihiro'
'Yamochi, Hideki'
'Kitagawa, Hiroshi'
'Konarev, Dmitri V.'

_publ_section_title
;
 Trinuclear coordination assemblies of low-spin dicyano manganese(ii) (S =
 1/2) and iron(ii) (S = 0) phthalocyanines with manganese(ii)
 acetylacetonate, tris(cyclopentadienyl)gadolinium(iii) and neodymium(iii)
;
_journal_name_full 'Dalton Transactions'
_journal_paper_doi 10.1039/D2DT01052F
_journal_year 2022
_chemical_formula_moiety 'C64 H30 Cl16 Fe N10 Nd2, 2(C18 H36 K N2 O6), 1(C6 H4 Cl2)'
_chemical_formula_sum 'C106 H106 Cl18 Fe K2 N14 Nd2 O12'
_chemical_formula_weight 2828.67
_space_group_crystal_system triclinic
_space_group_IT_number 2
_space_group_name_Hall '-P 1'
_space_group_name_H-M_alt 'P -1'
_atom_sites_solution_hydrogens geom
_atom_sites_solution_primary dual
_audit_creation_date 2021-10-22
_audit_creation_method
;
FinalCif V89 by Daniel Kratzert, Freiburg 2021,
https://dkratzert.de/finalcif.html
;
_audit_update_record
;
2021-10-22 deposited with the CCDC.	2022-06-15 downloaded from the CCDC.
;
_cell_angle_alpha 108.677(3)
_cell_angle_beta 95.219(2)
_cell_angle_gamma 110.988(2)
_cell_formula_units_Z 2
_cell_length_a 16.2343(3)
_cell_length_b 19.4760(5)
_cell_length_c 20.9495(6)
_cell_measurement_reflns_used 19314
_cell_measurement_temperature 101(3)
_cell_measurement_theta_max 27.9580
_cell_measurement_theta_min 1.8370
_cell_volume 5698.1(3)
_computing_cell_refinement 'CrysAlisPro 1.171.41.119a (Rigaku OD, 2021)'
_computing_data_collection 'CrysAlisPro 1.171.41.119a (Rigaku OD, 2021)'
_computing_data_reduction 'CrysAlisPro 1.171.41.119a (Rigaku OD, 2021)'
_computing_molecular_graphics 'Olex2 1.5 (Dolomanov et al., 2009)'
_computing_publication_material 'Olex2 1.5 (Dolomanov et al., 2009)'
_computing_structure_refinement 'SHELXL 2018/3 (Sheldrick, 2015)'
_computing_structure_solution 'SHELXT 2018/2 (Sheldrick, 2018)'
_diffrn_ambient_environment N~2~
_diffrn_ambient_temperature 101(3)
_diffrn_detector 'CCD plate'
_diffrn_detector_area_resol_mean 5.2283
_diffrn_detector_type AtlasS2
_diffrn_measured_fraction_theta_full 0.998
_diffrn_measured_fraction_theta_max 0.998
_diffrn_measurement_details
;
List of Runs (angles in degrees, time in seconds):

  # Type    Start    End  Width  t~exp~   \w     \q     \k     \f   Frames
#--------------------------------------------------------------------------
  1  \w    -58.00 -30.00   1.00  120.00    --   11.89 -57.00   0.00   28
  2  \w    -84.00  11.00   1.00  120.00    --  -12.20 -57.00-180.00   95
  3  \w    -71.00  17.00   1.00  120.00    --  -12.20 -57.00 -60.00   88
  4  \w    -84.00   9.00   1.00  120.00    --  -12.20 -57.00  90.00   93
  5  \w    -65.00 -33.00   1.00  120.00    --  -12.20 -57.00  30.00   32
  6  \w    -30.00   9.00   1.00  120.00    --  -12.20 -57.00  30.00   39
  7  \w     15.00  40.00   1.00  120.00    --  -12.20  57.00   0.00   25
  8  \w     -1.00  59.00   1.00  120.00    --  -12.20  57.00-120.00   60
;
_diffrn_measurement_device 'four-circle diffractometer'
_diffrn_measurement_device_type 'Xcalibur, AtlasS2, Gemini'
_diffrn_measurement_method '\w scans'
_diffrn_orient_matrix_type 'CrysAlisPro convention (1999,Acta A55,543-557)'
_diffrn_orient_matrix_UB_11 0.0124515000
_diffrn_orient_matrix_UB_12 0.0339743000
_diffrn_orient_matrix_UB_13 0.0308617000
_diffrn_orient_matrix_UB_21 0.0109340000
_diffrn_orient_matrix_UB_22 0.0247750000
_diffrn_orient_matrix_UB_23 -0.0192435000
_diffrn_orient_matrix_UB_31 -0.0451716000
_diffrn_orient_matrix_UB_32 -0.0030746000
_diffrn_orient_matrix_UB_33 -0.0052524000
_diffrn_radiation_monochromator graphite
_diffrn_radiation_probe x-ray
_diffrn_radiation_type 'Mo K\a'
_diffrn_radiation_wavelength 0.71073
_diffrn_reflns_av_R_equivalents 0.0509
_diffrn_reflns_av_unetI/netI 0.0920
_diffrn_reflns_Laue_measured_fraction_full 0.998
_diffrn_reflns_Laue_measured_fraction_max 0.998
_diffrn_reflns_limit_h_max 20
_diffrn_reflns_limit_h_min -16
_diffrn_reflns_limit_k_max 23
_diffrn_reflns_limit_k_min -24
_diffrn_reflns_limit_l_max 25
_diffrn_reflns_limit_l_min -25
_diffrn_reflns_number 60835
_diffrn_reflns_point_group_measured_fraction_full 0.998
_diffrn_reflns_point_group_measured_fraction_max 0.998
_diffrn_reflns_theta_full 25.242
_diffrn_reflns_theta_max 26.000
_diffrn_reflns_theta_min 1.680
_diffrn_source 'fine-focus sealed X-ray tube'
_diffrn_source_type 'Enhance (Mo) X-ray Source'
_exptl_absorpt_coefficient_mu 1.585
_exptl_absorpt_correction_T_max 1.00000
_exptl_absorpt_correction_T_min 0.87684
_exptl_absorpt_correction_type multi-scan
_exptl_absorpt_process_details
;
CrysAlisPro 1.171.41.119a (Rigaku Oxford Diffraction, 2021)
Empirical absorption correction using spherical harmonics,
implemented in SCALE3 ABSPACK scaling algorithm.
;
_exptl_crystal_colour 'metallic dark black'
_exptl_crystal_colour_lustre metallic
_exptl_crystal_colour_modifier dark
_exptl_crystal_colour_primary black
_exptl_crystal_density_diffrn 1.649
_exptl_crystal_description block
_exptl_crystal_F_000 2852
_exptl_crystal_size_max 0.315
_exptl_crystal_size_mid 0.176
_exptl_crystal_size_min 0.112
_refine_diff_density_max 2.229
_refine_diff_density_min -1.288
_refine_diff_density_rms 0.132
_refine_ls_extinction_method none
_refine_ls_goodness_of_fit_ref 1.163
_refine_ls_hydrogen_treatment constr
_refine_ls_matrix_type full
_refine_ls_number_parameters 1467
_refine_ls_number_reflns 22320
_refine_ls_number_restraints 832
_refine_ls_restrained_S_all 1.152
_refine_ls_R_factor_all 0.1131
_refine_ls_R_factor_gt 0.0775
_refine_ls_shift/su_max 0.002
_refine_ls_shift/su_mean 0.000
_refine_ls_structure_factor_coef Fsqd
_refine_ls_weighting_details 'w=1/[\s^2^(Fo^2^)+(0.0113P)^2^+29.0544P] where P=(Fo^2^+2Fc^2^)/3'
_refine_ls_weighting_scheme calc
_refine_ls_wR_factor_gt 0.1165
_refine_ls_wR_factor_ref 0.1275
_reflns_Friedel_coverage 0.000
_reflns_number_gt 16309
_reflns_number_total 22320
_reflns_threshold_expression 'I > 2\s(I)'
_cod_data_source_file d2dt01052f2.cif
_cod_data_source_block exp_1353_int1
_cod_database_code 7710495
_chemical_oxdiff_formula 'C276  H0  N24  O26  Nb0  K0  Fe0  Cl0  Nd0  '
_shelx_shelxl_version_number 2018/3
_olex2_submission_special_instructions 'No special instructions were received'
_oxdiff_exptl_absorpt_empirical_details
;
Empirical correction (ABSPACK) includes:
- Absorption correction using spherical harmonics
- Frame scaling
;
_oxdiff_exptl_absorpt_empirical_full_max 1.189
_oxdiff_exptl_absorpt_empirical_full_min 0.890
_shelx_space_group_comment
;
The symmetry employed for this shelxl refinement is uniquely defined
by the following loop, which should always be used as a source of
symmetry information in preference to the above space-group names.
They are only intended as comments.
;
_shelx_estimated_absorpt_t_min 0.635
_shelx_estimated_absorpt_t_max 0.842
_olex2_refinement_description
;
1. Fixed Uiso
 At 1.2 times of:
  All C(H) groups, All C(H,H) groups, All C(H,H,H,H) groups
2. Restrained distances
 C43B-C404 \\sim C43A-C404
 with sigma of 0.02
 O41B-C43B \\sim O41A-C43A
 with sigma of 0.02
 O41B-C41B \\sim O41A-C41A
 with sigma of 0.02
 C41B-C401 \\sim C41A-C401
 with sigma of 0.02
3. Uiso/Uaniso restraints and constraints
C61 \\sim C62 \\sim C63 \\sim C64 \\sim C65 \\sim C66 \\sim C71 \\sim C72 \\sim
C73 \\sim C74 \\sim C75 \\sim C76: within 1.7A with sigma of 0.004 and sigma
for terminal atoms of 0.008 within 1.7A
C101 \\sim C102 \\sim C103 \\sim C104 \\sim C105 \\sim C106 \\sim C107 \\sim
C108 \\sim C109 \\sim C110 \\sim C111 \\sim C112 \\sim C113 \\sim C114 \\sim
C115 \\sim C116 \\sim C117 \\sim C118 \\sim C119 \\sim C120 \\sim C121 \\sim
C122 \\sim C123 \\sim C124 \\sim C125 \\sim C126 \\sim C127 \\sim C128 \\sim
C129 \\sim C130 \\sim C131 \\sim C132 \\sim C133 \\sim C134: within 2A with
sigma of 0.005 and sigma for terminal atoms of 0.01 within 2A
Uanis(C101) \\sim Ueq, Uanis(C102) \\sim Ueq, Uanis(C103) \\sim Ueq,
Uanis(C104) \\sim Ueq, Uanis(C105) \\sim Ueq, Uanis(C106) \\sim Ueq,
Uanis(C107) \\sim Ueq, Uanis(C108) \\sim Ueq, Uanis(C109) \\sim Ueq,
Uanis(C110) \\sim Ueq, Uanis(C111) \\sim Ueq, Uanis(C112) \\sim Ueq,
Uanis(C113) \\sim Ueq, Uanis(C114) \\sim Ueq, Uanis(C115) \\sim Ueq,
Uanis(C116) \\sim Ueq, Uanis(C117) \\sim Ueq, Uanis(C118) \\sim Ueq,
Uanis(C119) \\sim Ueq, Uanis(C120) \\sim Ueq, Uanis(C121) \\sim Ueq,
Uanis(C122) \\sim Ueq, Uanis(C123) \\sim Ueq, Uanis(C124) \\sim Ueq,
Uanis(C125) \\sim Ueq, Uanis(C126) \\sim Ueq, Uanis(C127) \\sim Ueq,
Uanis(C128) \\sim Ueq, Uanis(C129) \\sim Ueq, Uanis(C130) \\sim Ueq,
Uanis(C131) \\sim Ueq, Uanis(C132) \\sim Ueq, Uanis(C133) \\sim Ueq,
Uanis(C134) \\sim Ueq, Uanis(C201) \\sim Ueq, Uanis(C202) \\sim Ueq,
Uanis(C203) \\sim Ueq, Uanis(C204) \\sim Ueq, Uanis(C205) \\sim Ueq,
Uanis(C206) \\sim Ueq, Uanis(C207) \\sim Ueq, Uanis(C208) \\sim Ueq,
Uanis(C209) \\sim Ueq, Uanis(C210) \\sim Ueq, Uanis(C211) \\sim Ueq,
Uanis(C212) \\sim Ueq, Uanis(C213) \\sim Ueq, Uanis(C214) \\sim Ueq,
Uanis(C215) \\sim Ueq, Uanis(C301) \\sim Ueq, Uanis(C302) \\sim Ueq,
Uanis(C303) \\sim Ueq, Uanis(C304) \\sim Ueq, Uanis(C305) \\sim Ueq,
Uanis(C306) \\sim Ueq, Uanis(C307) \\sim Ueq, Uanis(C308) \\sim Ueq,
Uanis(C309) \\sim Ueq, Uanis(C310) \\sim Ueq, Uanis(C311) \\sim Ueq,
Uanis(C312) \\sim Ueq, Uanis(C313) \\sim Ueq, Uanis(C314) \\sim Ueq,
Uanis(C315) \\sim Ueq, Uanis(N101) \\sim Ueq, Uanis(N102) \\sim Ueq,
Uanis(N103) \\sim Ueq, Uanis(N104) \\sim Ueq, Uanis(N105) \\sim Ueq,
Uanis(N106) \\sim Ueq, Uanis(N107) \\sim Ueq, Uanis(N108) \\sim Ueq,
Uanis(N109) \\sim Ueq, Uanis(N110) \\sim Ueq: with sigma of 0.01 and sigma for
terminal atoms of 0.02
Uanis(C41B) \\sim Ueq, Uanis(C41A) \\sim Ueq: with sigma of 0.01 and sigma for
terminal atoms of 0.02
Uanis(O41B) = Uanis(O41A)
Uanis(C43B) = Uanis(C43A)
Uanis(C41B) = Uanis(C41A)
Uanis(N101) = Uanis(N105)
Uanis(N103) = Uanis(N107)
4. Same fragment restrains
{Cl61, Cl62, C61, C62, C63, C64, C65, C66} sigma for 1-2: 0.001, 1-3: 0.001
as in
{Cl71, Cl72, C71, C72, C73, C74, C75, C76}
5. Others
 Sof(Cl71)=Sof(Cl72)=Sof(C71)=Sof(C72)=Sof(C73)=Sof(H73)=Sof(C74)=Sof(H74)=
 Sof(C75)=Sof(H75)=Sof(C76)=Sof(H76)=1-FVAR(1)
 Sof(Cl61)=Sof(Cl62)=Sof(C61)=Sof(C62)=Sof(C63)=Sof(H63)=Sof(C64)=Sof(H64)=
 Sof(C65)=Sof(H65)=Sof(C66)=Sof(H66)=FVAR(1)
 Sof(H40C)=Sof(H40D)=Sof(H40G)=Sof(H40H)=Sof(O41B)=Sof(C41B)=Sof(H41U)=
 Sof(H41V)=Sof(C43B)=Sof(H43C)=Sof(H43D)=1-FVAR(2)
 Sof(H40A)=Sof(H40B)=Sof(H40E)=Sof(H40F)=Sof(O41A)=Sof(C41A)=Sof(H41S)=
 Sof(H41T)=Sof(C43A)=Sof(H43A)=Sof(H43B)=FVAR(2)
6.a Secondary CH2 refined with riding coordinates:
 C401(H40A,H40B), C401(H40C,H40D), C404(H40E,H40F), C404(H40G,H40H), C405(H40I,
 H40J), C406(H40K,H40L), C407(H40M,H40N), C408(H40O,H40P), C409(H40Q,H40R),
 C410(H41A,H41B), C411(H41C,H41D), C412(H41E,H41F), C413(H41G,H41H), C414(H41I,
 H41J), C415(H41K,H41L), C416(H41M,H41N), C417(H41O,H41P), C418(H41Q,H41R),
 C41A(H41S,H41T), C43A(H43A,H43B), C41B(H41U,H41V), C43B(H43C,H43D), C501(H50A,
 H50B), C502(H50C,H50D), C503(H50E,H50F), C504(H50G,H50H), C505(H50I,H50J),
 C506(H50K,H50L), C507(H50M,H50N), C508(H50O,H50P), C509(H50Q,H50R), C510(H51A,
 H51B), C511(H51C,H51D), C512(H51E,H51F), C513(H51G,H51H), C514(H51I,H51J),
 C515(H51K,H51L), C516(H51M,H51N), C517(H51O,H51P), C518(H51Q,H51R)
6.b Aromatic/amide H refined with riding coordinates:
 C201(H201), C202(H202), C203(H203), C204(H204), C205(H205), C206(H206),
 C207(H207), C208(H208), C209(H209), C210(H210), C211(H211), C212(H212),
 C213(H213), C214(H214), C215(H215), C301(H301), C302(H302), C303(H303),
 C304(H304), C305(H305), C306(H306), C307(H307), C308(H308), C309(H309),
 C310(H310), C311(H311), C312(H312), C313(H313), C314(H314), C315(H315),
 C63(H63), C64(H64), C65(H65), C66(H66), C73(H73), C74(H74), C75(H75), C76(H76)
;

loop_
_space_group_symop_operation_xyz
'x, y, z'
'-x, -y, -z'

loop_
_atom_site_label
_atom_site_type_symbol
_atom_site_fract_x
_atom_site_fract_y
_atom_site_fract_z
_atom_site_U_iso_or_equiv
_atom_site_adp_type
_atom_site_occupancy
_atom_site_site_symmetry_order
_atom_site_calc_flag
_atom_site_refinement_flags_posn
_atom_site_refinement_flags_adp
_atom_site_refinement_flags_occupancy
_atom_site_disorder_assembly
_atom_site_disorder_group
Nd21 Nd 0.91669(3) 0.81751(2) 0.96756(2) 0.02527(10) Uani 1 1 d . . . . .
Nd31 Nd 0.46968(3) 0.23579(2) 0.61134(2) 0.03087(11) Uani 1 1 d . . . . .
Fe11 Fe 0.72091(6) 0.51194(5) 0.79693(5) 0.0154(2) Uani 1 1 d . . . . .
K41 K 0.91879(12) 0.14699(10) 0.65251(8) 0.0394(4) Uani 1 1 d . . . . .
O402 O 0.8463(4) 0.1343(3) 0.5225(3) 0.0488(16) Uani 1 1 d . . . . .
O403 O 1.0930(4) 0.1525(3) 0.6932(3) 0.0543(16) Uani 1 1 d . . . . .
O404 O 1.0663(3) 0.2916(3) 0.7022(3) 0.0392(14) Uani 1 1 d . . . . .
O405 O 0.8210(4) 0.0701(4) 0.7274(3) 0.0643(19) Uani 1 1 d . . . . .
O406 O 0.7814(4) 0.1929(3) 0.7034(3) 0.0454(15) Uani 1 1 d . . . . .
N401 N 0.9332(5) -0.0030(4) 0.6557(4) 0.061(2) Uani 1 1 d . . . . .
N402 N 0.8954(4) 0.2859(4) 0.6346(3) 0.0380(16) Uani 1 1 d . . . . .
C401 C 0.8815(6) -0.0740(5) 0.5919(5) 0.060(3) Uani 1 1 d D . . . .
H40A H 0.815957 -0.089465 0.590291 0.072 Uiso 0.482(7) 1 calc R U P A 1
H40B H 0.896029 -0.118279 0.594802 0.072 Uiso 0.482(7) 1 calc R U P A 1
H40C H 0.817177 -0.096626 0.594312 0.072 Uiso 0.518(7) 1 calc R U P A 2
H40D H 0.905596 -0.114660 0.589046 0.072 Uiso 0.518(7) 1 calc R U P A 2
C404 C 0.7873(6) 0.0570(5) 0.4761(4) 0.054(3) Uani 1 1 d D . . . .
H40E H 0.768844 0.056430 0.429543 0.065 Uiso 0.482(7) 1 calc R U P A 1
H40F H 0.732277 0.036012 0.493116 0.065 Uiso 0.482(7) 1 calc R U P A 1
H40G H 0.802536 0.047191 0.430294 0.065 Uiso 0.518(7) 1 calc R U P A 2
H40H H 0.724026 0.052292 0.470304 0.065 Uiso 0.518(7) 1 calc R U P A 2
C405 C 0.8201(5) 0.1927(5) 0.5137(4) 0.041(2) Uani 1 1 d . . . . .
H40I H 0.759292 0.183661 0.523385 0.049 Uiso 1 1 calc R U . . .
H40J H 0.816255 0.188768 0.465163 0.049 Uiso 1 1 calc R U . . .
C406 C 0.8867(6) 0.2734(5) 0.5613(4) 0.052(2) Uani 1 1 d . . . . .
H40K H 0.946838 0.282149 0.550391 0.062 Uiso 1 1 calc R U . . .
H40L H 0.868172 0.313456 0.552769 0.062 Uiso 1 1 calc R U . . .
C407 C 1.0297(7) 0.0126(6) 0.6677(6) 0.082(4) Uani 1 1 d . . . . .
H40M H 1.048324 0.006463 0.623193 0.098 Uiso 1 1 calc R U . . .
H40N H 1.038041 -0.027942 0.683173 0.098 Uiso 1 1 calc R U . . .
C408 C 1.0913(7) 0.0941(6) 0.7206(6) 0.082(4) Uani 1 1 d . . . . .
H40O H 1.068987 0.103938 0.763659 0.098 Uiso 1 1 calc R U . . .
H40P H 1.153389 0.097124 0.731992 0.098 Uiso 1 1 calc R U . . .
C409 C 1.1509(6) 0.2297(5) 0.7416(5) 0.061(3) Uani 1 1 d . . . . .
H40Q H 1.212944 0.232882 0.753554 0.073 Uiso 1 1 calc R U . . .
H40R H 1.128583 0.241078 0.784561 0.073 Uiso 1 1 calc R U . . .
C410 C 1.1527(5) 0.2886(5) 0.7109(5) 0.051(2) Uani 1 1 d . . . . .
H41A H 1.199385 0.341631 0.741550 0.061 Uiso 1 1 calc R U . . .
H41B H 1.168644 0.273720 0.665462 0.061 Uiso 1 1 calc R U . . .
C411 C 1.0647(5) 0.3474(4) 0.6725(4) 0.041(2) Uani 1 1 d . . . . .
H41C H 1.068643 0.328075 0.623519 0.050 Uiso 1 1 calc R U . . .
H41D H 1.117044 0.399070 0.697929 0.050 Uiso 1 1 calc R U . . .
C412 C 0.9772(5) 0.3576(4) 0.6767(4) 0.040(2) Uani 1 1 d . . . . .
H41E H 0.972653 0.373643 0.725653 0.048 Uiso 1 1 calc R U . . .
H41F H 0.979140 0.401253 0.661510 0.048 Uiso 1 1 calc R U . . .
C413 C 0.9001(8) -0.0156(6) 0.7150(6) 0.080(4) Uani 1 1 d . . . . .
H41G H 0.945724 0.024212 0.757955 0.096 Uiso 1 1 calc R U . . .
H41H H 0.893192 -0.068921 0.712801 0.096 Uiso 1 1 calc R U . . .
C414 C 0.8107(8) -0.0092(6) 0.7184(5) 0.077(4) Uani 1 1 d . . . . .
H41I H 0.764876 -0.047766 0.675096 0.092 Uiso 1 1 calc R U . . .
H41J H 0.789194 -0.022043 0.757566 0.092 Uiso 1 1 calc R U . . .
C415 C 0.7403(8) 0.0805(7) 0.7354(6) 0.082(4) Uani 1 1 d . . . . .
H41K H 0.715603 0.059803 0.770169 0.098 Uiso 1 1 calc R U . . .
H41L H 0.694460 0.050578 0.690818 0.098 Uiso 1 1 calc R U . . .
C416 C 0.7604(7) 0.1680(7) 0.7587(5) 0.071(3) Uani 1 1 d . . . . .
H41M H 0.707039 0.176958 0.771922 0.085 Uiso 1 1 calc R U . . .
H41N H 0.812324 0.198918 0.799548 0.085 Uiso 1 1 calc R U . . .
C417 C 0.8014(5) 0.2743(5) 0.7209(4) 0.046(2) Uani 1 1 d . . . . .
H41O H 0.856635 0.306890 0.758894 0.055 Uiso 1 1 calc R U . . .
H41P H 0.750546 0.285840 0.736843 0.055 Uiso 1 1 calc R U . . .
C418 C 0.8160(5) 0.2942(5) 0.6587(4) 0.042(2) Uani 1 1 d . . . . .
H41Q H 0.761342 0.259120 0.620557 0.050 Uiso 1 1 calc R U . . .
H41R H 0.823135 0.349617 0.669550 0.050 Uiso 1 1 calc R U . . .
O41A O 0.8838(9) -0.0009(7) 0.5098(6) 0.037(2) Uani 0.482(7) 1 d D . P A 1
C41A C 0.898(3) -0.065(2) 0.5252(14) 0.063(4) Uani 0.482(7) 1 d D U P A 1
H41S H 0.962155 -0.056446 0.524589 0.076 Uiso 0.482(7) 1 calc R U P A 1
H41T H 0.859398 -0.115491 0.486712 0.076 Uiso 0.482(7) 1 calc R U P A 1
C43A C 0.8436(11) 0.0087(10) 0.4745(9) 0.038(3) Uani 0.482(7) 1 d D . P A 1
H43A H 0.799552 -0.045919 0.444922 0.046 Uiso 0.482(7) 1 calc R U P A 1
H43B H 0.885113 0.025310 0.445266 0.046 Uiso 0.482(7) 1 calc R U P A 1
O41B O 0.8420(8) -0.0011(6) 0.5382(6) 0.037(2) Uani 0.518(7) 1 d D . P A 2
C41B C 0.886(3) -0.056(2) 0.5284(13) 0.063(4) Uani 0.518(7) 1 d D U P A 2
H41U H 0.950005 -0.030053 0.525613 0.076 Uiso 0.518(7) 1 calc R U P A 2
H41V H 0.853435 -0.104223 0.486045 0.076 Uiso 0.518(7) 1 calc R U P A 2
C43B C 0.7954(11) -0.0072(9) 0.5042(8) 0.038(3) Uani 0.518(7) 1 d D . P A 2
H43C H 0.739174 -0.026536 0.520295 0.046 Uiso 0.518(7) 1 calc R U P A 2
H43D H 0.790564 -0.052107 0.462639 0.046 Uiso 0.518(7) 1 calc R U P A 2
K51 K 0.56708(10) 0.04452(9) 0.15438(8) 0.0252(3) Uani 1 1 d . . . . .
Cl11 Cl 0.33603(12) 0.51543(13) 0.77948(11) 0.0441(5) Uani 1 1 d . . . . .
Cl12 Cl 0.27987(12) 0.59921(13) 0.69176(11) 0.0476(6) Uani 1 1 d . . . . .
Cl13 Cl 0.41204(13) 0.68421(12) 0.61757(11) 0.0471(6) Uani 1 1 d . . . . .
Cl14 Cl 0.60915(13) 0.69620(12) 0.63601(11) 0.0411(5) Uani 1 1 d . . . . .
Cl15 Cl 0.82372(13) 0.73959(11) 0.63803(10) 0.0378(5) Uani 1 1 d . . . . .
Cl16 Cl 0.99834(13) 0.76616(11) 0.58175(10) 0.0350(4) Uani 1 1 d . . . . .
Cl17 Cl 1.11347(12) 0.67191(11) 0.59670(10) 0.0341(4) Uani 1 1 d . . . . .
Cl18 Cl 1.07076(11) 0.56920(11) 0.68576(10) 0.0333(5) Uani 1 1 d . . . . .
Cl19 Cl 1.11254(10) 0.52819(10) 0.82722(9) 0.0237(4) Uani 1 1 d . . . . .
Cl20 Cl 1.17243(11) 0.44878(10) 0.91856(9) 0.0279(4) Uani 1 1 d . . . . .
Cl21 Cl 1.04642(11) 0.37551(10) 1.00171(9) 0.0253(4) Uani 1 1 d . . . . .
Cl22 Cl 0.84490(11) 0.34973(10) 0.97565(9) 0.0258(4) Uani 1 1 d . . . . .
Cl23 Cl 0.65669(11) 0.35514(10) 1.01567(9) 0.0283(4) Uani 1 1 d . . . . .
Cl24 Cl 0.47904(12) 0.32920(10) 1.06694(10) 0.0325(4) Uani 1 1 d . . . . .
Cl25 Cl 0.32902(12) 0.36401(11) 1.00138(11) 0.0373(5) Uani 1 1 d . . . . .
Cl26 Cl 0.35250(11) 0.42744(12) 0.88319(11) 0.0393(5) Uani 1 1 d . . . . .
O501 O 0.4413(3) -0.1177(3) 0.0827(3) 0.0340(12) Uani 1 1 d . . . . .
O502 O 0.6170(3) -0.0773(3) 0.1402(3) 0.0379(13) Uani 1 1 d . . . . .
O503 O 0.5508(3) 0.1503(3) 0.0967(3) 0.0356(13) Uani 1 1 d . . . . .
O504 O 0.7130(3) 0.1909(3) 0.1843(3) 0.0430(14) Uani 1 1 d . . . . .
O505 O 0.4290(3) 0.0554(3) 0.2235(2) 0.0336(12) Uani 1 1 d . . . . .
O506 O 0.5849(3) 0.0446(4) 0.2864(3) 0.0570(18) Uani 1 1 d . . . . .
N101 N 0.6319(3) 0.5475(3) 0.7662(3) 0.0162(8) Uani 1 1 d . U . . .
N102 N 0.7153(4) 0.6233(3) 0.7038(3) 0.0219(13) Uani 1 1 d . U . . .
N103 N 0.8010(3) 0.5612(3) 0.7458(3) 0.0165(8) Uani 1 1 d . U . . .
N104 N 0.9276(3) 0.5299(3) 0.7727(3) 0.0168(12) Uani 1 1 d . U . . .
N105 N 0.8107(3) 0.4785(3) 0.8297(3) 0.0162(8) Uani 1 1 d . U . . .
N106 N 0.7358(3) 0.4182(3) 0.9045(3) 0.0166(12) Uani 1 1 d . U . . .
N107 N 0.6419(3) 0.4650(3) 0.8499(3) 0.0165(8) Uani 1 1 d . U . . .
N108 N 0.5112(3) 0.4903(3) 0.8177(3) 0.0201(12) Uani 1 1 d . U . . .
N109 N 0.8226(4) 0.6744(3) 0.9195(3) 0.0210(13) Uani 1 1 d . U . . .
N110 N 0.6191(4) 0.3495(3) 0.6727(3) 0.0297(14) Uani 1 1 d . U . . .
N501 N 0.3881(4) 0.0108(3) 0.0724(3) 0.0299(14) Uani 1 1 d . . . . .
N502 N 0.7444(4) 0.0715(4) 0.2268(3) 0.0418(17) Uani 1 1 d . . . . .
C101 C 0.5470(4) 0.5296(4) 0.7796(3) 0.0211(14) Uani 1 1 d . U . . .
C102 C 0.4996(4) 0.5644(4) 0.7446(3) 0.0241(13) Uani 1 1 d . U . . .
C103 C 0.4119(5) 0.5628(4) 0.7393(4) 0.0285(15) Uani 1 1 d . U . . .
C104 C 0.3875(5) 0.6013(4) 0.7010(4) 0.0308(15) Uani 1 1 d . U . . .
C105 C 0.4474(5) 0.6407(4) 0.6677(4) 0.0316(15) Uani 1 1 d . U . . .
C106 C 0.5354(5) 0.6444(4) 0.6749(4) 0.0284(14) Uani 1 1 d . U . . .
C107 C 0.5602(4) 0.6052(4) 0.7127(3) 0.0232(13) Uani 1 1 d . U . . .
C108 C 0.6428(4) 0.5927(4) 0.7265(3) 0.0206(14) Uani 1 1 d . U . . .
C109 C 0.7878(4) 0.6080(4) 0.7128(3) 0.0197(13) Uani 1 1 d . U . . .
C110 C 0.8649(4) 0.6380(4) 0.6841(3) 0.0192(12) Uani 1 1 d . U . . .
C111 C 0.8886(4) 0.6894(4) 0.6491(3) 0.0216(13) Uani 1 1 d . U . . .
C112 C 0.9669(5) 0.7018(4) 0.6246(3) 0.0233(13) Uani 1 1 d . U . . .
C113 C 1.0223(4) 0.6625(4) 0.6347(3) 0.0230(13) Uani 1 1 d . U . . .
C114 C 1.0010(4) 0.6147(4) 0.6728(3) 0.0202(13) Uani 1 1 d . U . . .
C115 C 0.9234(4) 0.6033(4) 0.6980(3) 0.0199(12) Uani 1 1 d . U . . .
C116 C 0.8843(4) 0.5595(4) 0.7406(3) 0.0169(13) Uani 1 1 d . U . . .
C117 C 0.8947(4) 0.4954(3) 0.8154(3) 0.0136(12) Uani 1 1 d . U . . .
C118 C 0.9460(4) 0.4688(3) 0.8557(3) 0.0142(11) Uani 1 1 d . U . . .
C119 C 1.0356(4) 0.4768(3) 0.8651(3) 0.0152(12) Uani 1 1 d . U . . .
C120 C 1.0645(4) 0.4443(4) 0.9083(3) 0.0165(12) Uani 1 1 d . U . . .
C121 C 1.0059(4) 0.4078(4) 0.9439(3) 0.0179(12) Uani 1 1 d . U . . .
C122 C 0.9162(4) 0.3991(4) 0.9339(3) 0.0174(12) Uani 1 1 d . U . . .
C123 C 0.8877(4) 0.4322(3) 0.8913(3) 0.0163(12) Uani 1 1 d . U . . .
C124 C 0.8035(4) 0.4406(3) 0.8747(3) 0.0148(13) Uani 1 1 d . U . . .
C125 C 0.6616(4) 0.4307(4) 0.8931(3) 0.0180(13) Uani 1 1 d . U . . .
C126 C 0.5874(4) 0.4080(3) 0.9270(3) 0.0181(12) Uani 1 1 d . U . . .
C127 C 0.5750(4) 0.3770(4) 0.9783(3) 0.0206(13) Uani 1 1 d . U . . .
C128 C 0.4951(4) 0.3650(4) 1.0015(4) 0.0220(13) Uani 1 1 d . U . . .
C129 C 0.4267(4) 0.3802(4) 0.9718(4) 0.0234(14) Uani 1 1 d . U . . .
C130 C 0.4389(4) 0.4106(4) 0.9205(4) 0.0241(14) Uani 1 1 d . U . . .
C131 C 0.5202(4) 0.4267(4) 0.8989(3) 0.0187(12) Uani 1 1 d . U . . .
C132 C 0.5562(4) 0.4625(4) 0.8512(3) 0.0183(13) Uani 1 1 d . U . . .
C133 C 0.7812(4) 0.6124(4) 0.8755(3) 0.0146(13) Uani 1 1 d . U . . .
C134 C 0.6602(4) 0.4099(4) 0.7165(3) 0.0193(15) Uani 1 1 d . U . . .
C201 C 0.7508(5) 0.8307(5) 0.9498(5) 0.043(2) Uani 1 1 d . U . . .
H201 H 0.708548 0.805981 0.972632 0.052 Uiso 1 1 calc R U . . .
C202 C 0.7558(6) 0.7947(5) 0.8829(5) 0.053(3) Uani 1 1 d . U . . .
H202 H 0.718962 0.741745 0.851686 0.064 Uiso 1 1 calc R U . . .
C203 C 0.8298(6) 0.8550(6) 0.8697(5) 0.055(3) Uani 1 1 d . U . . .
H203 H 0.850692 0.850339 0.828254 0.067 Uiso 1 1 calc R U . . .
C204 C 0.8622(6) 0.9200(5) 0.9316(5) 0.046(2) Uani 1 1 d . U . . .
H204 H 0.912216 0.968597 0.939962 0.055 Uiso 1 1 calc R U . . .
C205 C 0.8145(5) 0.9062(5) 0.9784(5) 0.047(2) Uani 1 1 d . U . . .
H205 H 0.823739 0.943113 1.023766 0.056 Uiso 1 1 calc R U . . .
C206 C 0.9987(5) 0.8167(4) 1.0919(4) 0.0348(19) Uani 1 1 d . U . . .
H206 H 1.039532 0.791494 1.088070 0.042 Uiso 1 1 calc R U . . .
C207 C 0.9051(5) 0.7797(4) 1.0861(4) 0.0332(18) Uani 1 1 d . U . . .
H207 H 0.871692 0.725191 1.077773 0.040 Uiso 1 1 calc R U . . .
C208 C 0.8697(6) 0.8363(5) 1.0947(4) 0.044(2) Uani 1 1 d . U . . .
H208 H 0.808050 0.827679 1.093246 0.053 Uiso 1 1 calc R U . . .
C209 C 0.9424(7) 0.9090(5) 1.1060(4) 0.051(2) Uani 1 1 d . U . . .
H209 H 0.938113 0.958275 1.113540 0.061 Uiso 1 1 calc R U . . .
C210 C 1.0214(6) 0.8962(5) 1.1042(4) 0.048(2) Uani 1 1 d . U . . .
H210 H 1.080357 0.935077 1.110322 0.057 Uiso 1 1 calc R U . . .
C211 C 1.0782(5) 0.7981(4) 0.9500(4) 0.0298(18) Uani 1 1 d . U . . .
H211 H 1.104466 0.783700 0.983212 0.036 Uiso 1 1 calc R U . . .
C212 C 1.0164(5) 0.7457(4) 0.8871(4) 0.0319(18) Uani 1 1 d . U . . .
H212 H 0.993418 0.689393 0.869959 0.038 Uiso 1 1 calc R U . . .
C213 C 0.9941(5) 0.7904(4) 0.8538(4) 0.0342(19) Uani 1 1 d . U . . .
H213 H 0.953090 0.769698 0.810154 0.041 Uiso 1 1 calc R U . . .
C214 C 1.0427(5) 0.8711(4) 0.8956(4) 0.0316(18) Uani 1 1 d . U . . .
H214 H 1.040714 0.914704 0.885488 0.038 Uiso 1 1 calc R U . . .
C215 C 1.0948(4) 0.8755(4) 0.9553(4) 0.0286(17) Uani 1 1 d . U . . .
H215 H 1.134405 0.922903 0.992849 0.034 Uiso 1 1 calc R U . . .
C301 C 0.3807(6) 0.3387(5) 0.6431(4) 0.046(2) Uani 1 1 d . U . . .
H301 H 0.377232 0.359232 0.689991 0.055 Uiso 1 1 calc R U . . .
C302 C 0.3166(6) 0.2668(5) 0.5904(5) 0.051(2) Uani 1 1 d . U . . .
H302 H 0.262761 0.230274 0.595455 0.061 Uiso 1 1 calc R U . . .
C303 C 0.3477(5) 0.2600(5) 0.5298(4) 0.046(2) Uani 1 1 d . U . . .
H303 H 0.318068 0.217709 0.486021 0.055 Uiso 1 1 calc R U . . .
C304 C 0.4298(5) 0.3256(5) 0.5437(4) 0.040(2) Uani 1 1 d . U . . .
H304 H 0.465656 0.335603 0.511612 0.048 Uiso 1 1 calc R U . . .
C305 C 0.4490(5) 0.3735(5) 0.6140(4) 0.0342(19) Uani 1 1 d . U . . .
H305 H 0.500652 0.422142 0.637816 0.041 Uiso 1 1 calc R U . . .
C306 C 0.5681(5) 0.1510(5) 0.5492(4) 0.040(2) Uani 1 1 d . U . . .
H306 H 0.614799 0.151512 0.580447 0.048 Uiso 1 1 calc R U . . .
C307 C 0.4791(6) 0.0947(5) 0.5262(5) 0.051(2) Uani 1 1 d . U . . .
H307 H 0.453953 0.049856 0.538405 0.062 Uiso 1 1 calc R U . . .
C308 C 0.4336(7) 0.1164(6) 0.4819(5) 0.059(3) Uani 1 1 d . U . . .
H308 H 0.371233 0.088863 0.458747 0.070 Uiso 1 1 calc R U . . .
C309 C 0.4941(7) 0.1847(6) 0.4771(4) 0.056(3) Uani 1 1 d . U . . .
H309 H 0.480935 0.211999 0.449935 0.067 Uiso 1 1 calc R U . . .
C310 C 0.5778(6) 0.2062(5) 0.5192(4) 0.041(2) Uani 1 1 d . U . . .
H310 H 0.631980 0.251033 0.526065 0.050 Uiso 1 1 calc R U . . .
C311 C 0.4964(7) 0.1635(5) 0.7018(4) 0.055(2) Uani 1 1 d . U . . .
H311 H 0.541375 0.143008 0.695048 0.066 Uiso 1 1 calc R U . . .
C312 C 0.4036(7) 0.1228(5) 0.6695(5) 0.059(3) Uani 1 1 d . U . . .
H312 H 0.374669 0.069332 0.637273 0.071 Uiso 1 1 calc R U . . .
C313 C 0.3616(7) 0.1724(6) 0.6916(5) 0.063(3) Uani 1 1 d . U . . .
H313 H 0.299099 0.159777 0.676882 0.076 Uiso 1 1 calc R U . . .
C314 C 0.4264(6) 0.2449(5) 0.7399(4) 0.052(2) Uani 1 1 d . U . . .
H314 H 0.415491 0.289873 0.764393 0.062 Uiso 1 1 calc R U . . .
C315 C 0.5100(6) 0.2396(5) 0.7456(4) 0.049(2) Uani 1 1 d . U . . .
H315 H 0.566255 0.280585 0.774318 0.058 Uiso 1 1 calc R U . . .
C501 C 0.3423(5) -0.0745(4) 0.0330(4) 0.0323(18) Uani 1 1 d . . . . .
H50A H 0.367396 -0.088165 -0.008304 0.039 Uiso 1 1 calc R U . . .
H50B H 0.277030 -0.088587 0.016555 0.039 Uiso 1 1 calc R U . . .
C502 C 0.3515(5) -0.1235(4) 0.0738(4) 0.0364(19) Uani 1 1 d . . . . .
H50C H 0.337770 -0.103614 0.119527 0.044 Uiso 1 1 calc R U . . .
H50D H 0.308337 -0.179672 0.048764 0.044 Uiso 1 1 calc R U . . .
C503 C 0.4608(5) -0.1525(5) 0.1287(4) 0.038(2) Uani 1 1 d . . . . .
H50E H 0.413298 -0.206873 0.115351 0.046 Uiso 1 1 calc R U . . .
H50F H 0.461894 -0.120560 0.176519 0.046 Uiso 1 1 calc R U . . .
C504 C 0.5523(5) -0.1556(4) 0.1255(4) 0.039(2) Uani 1 1 d . . . . .
H50G H 0.569400 -0.176033 0.159818 0.047 Uiso 1 1 calc R U . . .
H50H H 0.549761 -0.191399 0.078801 0.047 Uiso 1 1 calc R U . . .
C505 C 0.7063(5) -0.0698(5) 0.1563(4) 0.044(2) Uani 1 1 d . . . . .
H50I H 0.719437 -0.103170 0.115356 0.053 Uiso 1 1 calc R U . . .
H50J H 0.713822 -0.088429 0.194360 0.053 Uiso 1 1 calc R U . . .
C506 C 0.7725(5) 0.0171(5) 0.1784(4) 0.043(2) Uani 1 1 d . . . . .
H50K H 0.833164 0.023940 0.200062 0.052 Uiso 1 1 calc R U . . .
H50L H 0.777707 0.030499 0.136747 0.052 Uiso 1 1 calc R U . . .
C507 C 0.4073(5) 0.0532(4) 0.0259(4) 0.0355(19) Uani 1 1 d . . . . .
H50M H 0.349114 0.046505 -0.000135 0.043 Uiso 1 1 calc R U . . .
H50N H 0.436946 0.028395 -0.008112 0.043 Uiso 1 1 calc R U . . .
C508 C 0.4669(5) 0.1408(4) 0.0611(4) 0.039(2) Uani 1 1 d . . . . .
H50O H 0.476699 0.165378 0.026177 0.046 Uiso 1 1 calc R U . . .
H50P H 0.437428 0.167171 0.094026 0.046 Uiso 1 1 calc R U . . .
C509 C 0.6108(5) 0.2317(4) 0.1340(5) 0.045(2) Uani 1 1 d . . . . .
H50Q H 0.595382 0.252036 0.178945 0.055 Uiso 1 1 calc R U . . .
H50R H 0.604882 0.263924 0.107194 0.055 Uiso 1 1 calc R U . . .
C510 C 0.7068(5) 0.2381(4) 0.1462(4) 0.042(2) Uani 1 1 d . . . . .
H51A H 0.722916 0.219170 0.101346 0.051 Uiso 1 1 calc R U . . .
H51B H 0.749501 0.294192 0.172448 0.051 Uiso 1 1 calc R U . . .
C511 C 0.7994(5) 0.1879(5) 0.1907(4) 0.047(2) Uani 1 1 d . . . . .
H51C H 0.847776 0.242065 0.204810 0.057 Uiso 1 1 calc R U . . .
H51D H 0.804096 0.154325 0.145605 0.057 Uiso 1 1 calc R U . . .
C512 C 0.8110(5) 0.1540(5) 0.2440(5) 0.052(2) Uani 1 1 d . . . . .
H51E H 0.872767 0.155380 0.250473 0.062 Uiso 1 1 calc R U . . .
H51F H 0.806132 0.188480 0.288639 0.062 Uiso 1 1 calc R U . . .
C513 C 0.3356(5) 0.0397(5) 0.1203(4) 0.038(2) Uani 1 1 d . . . . .
H51G H 0.287923 -0.006550 0.124390 0.046 Uiso 1 1 calc R U . . .
H51H H 0.304913 0.066205 0.100017 0.046 Uiso 1 1 calc R U . . .
C514 C 0.3914(5) 0.0966(5) 0.1913(4) 0.042(2) Uani 1 1 d . . . . .
H51I H 0.440928 0.142437 0.188263 0.051 Uiso 1 1 calc R U . . .
H51J H 0.353139 0.116707 0.219467 0.051 Uiso 1 1 calc R U . . .
C515 C 0.4757(6) 0.1022(6) 0.2941(4) 0.058(3) Uani 1 1 d . . . . .
H51K H 0.433060 0.114986 0.321702 0.070 Uiso 1 1 calc R U . . .
H51L H 0.524300 0.152611 0.297720 0.070 Uiso 1 1 calc R U . . .
C516 C 0.5157(6) 0.0560(7) 0.3213(4) 0.066(3) Uani 1 1 d . . . . .
H51M H 0.542251 0.084992 0.371647 0.079 Uiso 1 1 calc R U . . .
H51N H 0.467582 0.003711 0.313929 0.079 Uiso 1 1 calc R U . . .
C517 C 0.6725(5) 0.0888(5) 0.3263(4) 0.047(2) Uani 1 1 d . . . . .
H51O H 0.675745 0.085777 0.372703 0.056 Uiso 1 1 calc R U . . .
H51P H 0.691707 0.145179 0.332223 0.056 Uiso 1 1 calc R U . . .
C518 C 0.7344(6) 0.0554(6) 0.2899(4) 0.053(2) Uani 1 1 d . . . . .
H51Q H 0.794769 0.079234 0.321848 0.064 Uiso 1 1 calc R U . . .
H51R H 0.709165 -0.002733 0.277954 0.064 Uiso 1 1 calc R U . . .
Cl61 Cl 0.5932(3) 0.4908(3) 0.5283(3) 0.0599(16) Uani 0.507(4) 1 d D . P B 1
Cl62 Cl 0.7350(4) 0.4254(2) 0.5672(2) 0.074(2) Uani 0.507(4) 1 d D . P B 1
C61 C 0.6963(7) 0.5156(6) 0.5065(6) 0.0431(17) Uani 0.507(4) 1 d D U P B 1
C62 C 0.7566(8) 0.4863(7) 0.5221(7) 0.0431(19) Uani 0.507(4) 1 d D U P B 1
C63 C 0.8394(7) 0.5087(7) 0.5010(6) 0.043(2) Uani 0.507(4) 1 d D U P B 1
H63 H 0.883136 0.489441 0.510958 0.052 Uiso 0.507(4) 1 calc R U P B 1
C64 C 0.8551(8) 0.5602(7) 0.4650(7) 0.045(2) Uani 0.507(4) 1 d D U P B 1
H64 H 0.910746 0.576421 0.451089 0.054 Uiso 0.507(4) 1 calc R U P B 1
C65 C 0.7906(8) 0.5880(7) 0.4490(7) 0.046(2) Uani 0.507(4) 1 d D U P B 1
H65 H 0.802660 0.622313 0.424209 0.055 Uiso 0.507(4) 1 calc R U P B 1
C66 C 0.7132(8) 0.5668(7) 0.4683(7) 0.044(2) Uani 0.507(4) 1 d D U P B 1
H66 H 0.669161 0.585228 0.457074 0.053 Uiso 0.507(4) 1 calc R U P B 1
Cl71 Cl 0.8245(3) 0.4301(3) 0.5536(2) 0.0597(16) Uani 0.493(4) 1 d D . P B 2
Cl72 Cl 0.8965(3) 0.5384(3) 0.4684(2) 0.0531(14) Uani 0.493(4) 1 d D . P B 2
C71 C 0.7646(7) 0.4775(7) 0.5281(7) 0.0422(19) Uani 0.493(4) 1 d D U P B 2
C72 C 0.7957(7) 0.5242(7) 0.4915(6) 0.0434(18) Uani 0.493(4) 1 d D U P B 2
C73 C 0.7407(7) 0.5593(7) 0.4711(7) 0.045(2) Uani 0.493(4) 1 d D U P B 2
H73 H 0.759083 0.590800 0.444276 0.054 Uiso 0.493(4) 1 calc R U P B 2
C74 C 0.6580(8) 0.5462(7) 0.4916(7) 0.045(2) Uani 0.493(4) 1 d D U P B 2
H74 H 0.619191 0.567607 0.476755 0.054 Uiso 0.493(4) 1 calc R U P B 2
C75 C 0.6317(9) 0.5023(8) 0.5332(8) 0.046(2) Uani 0.493(4) 1 d D U P B 2
H75 H 0.578165 0.498205 0.549735 0.055 Uiso 0.493(4) 1 calc R U P B 2
C76 C 0.6808(7) 0.4666(7) 0.5497(6) 0.043(2) Uani 0.493(4) 1 d D U P B 2
H76 H 0.661098 0.434091 0.575560 0.051 Uiso 0.493(4) 1 calc R U P B 2

loop_
_atom_site_aniso_label
_atom_site_aniso_U_11
_atom_site_aniso_U_22
_atom_site_aniso_U_33
_atom_site_aniso_U_23
_atom_site_aniso_U_13
_atom_site_aniso_U_12
Nd21 0.0189(2) 0.01507(19) 0.0419(3) 0.01006(18) 0.01196(18) 0.00654(17)
Nd31 0.0273(2) 0.0291(2) 0.0249(2) -0.00078(18) -0.00365(18) 0.01123(19)
Fe11 0.0082(4) 0.0191(5) 0.0210(5) 0.0084(4) 0.0034(4) 0.0072(4)
K41 0.0472(11) 0.0291(9) 0.0252(9) 0.0078(7) 0.0027(8) 0.0008(8)
O402 0.037(3) 0.053(4) 0.040(3) -0.007(3) -0.007(3) 0.026(3)
O403 0.048(4) 0.040(3) 0.058(4) 0.021(3) -0.014(3) 0.005(3)
O404 0.027(3) 0.033(3) 0.036(3) 0.002(3) 0.004(3) 0.000(3)
O405 0.055(4) 0.065(5) 0.068(5) 0.047(4) 0.005(4) 0.001(4)
O406 0.040(3) 0.052(4) 0.038(3) 0.022(3) 0.019(3) 0.005(3)
N401 0.060(5) 0.042(5) 0.067(6) 0.032(4) -0.017(4) 0.002(4)
N402 0.032(4) 0.036(4) 0.032(4) 0.008(3) 0.012(3) 0.002(3)
C401 0.053(6) 0.026(5) 0.085(8) 0.024(5) -0.011(5) 0.005(4)
C404 0.047(6) 0.059(6) 0.036(5) -0.004(4) -0.016(4) 0.025(5)
C405 0.043(5) 0.052(5) 0.024(4) 0.018(4) 0.008(4) 0.012(4)
C406 0.056(6) 0.054(6) 0.031(5) 0.015(4) 0.012(4) 0.008(5)
C407 0.053(6) 0.051(6) 0.128(10) 0.047(7) -0.034(7) 0.008(5)
C408 0.060(7) 0.058(7) 0.104(9) 0.049(7) -0.036(6) -0.004(6)
C409 0.035(5) 0.056(6) 0.065(7) 0.014(5) -0.012(5) 0.003(5)
C410 0.029(5) 0.043(5) 0.055(6) 0.008(5) 0.004(4) -0.003(4)
C411 0.039(5) 0.023(4) 0.048(5) 0.007(4) 0.017(4) 0.001(4)
C412 0.041(5) 0.024(4) 0.039(5) 0.001(4) 0.013(4) 0.004(4)
C413 0.085(9) 0.046(6) 0.086(9) 0.034(6) -0.025(7) 0.005(6)
C414 0.101(9) 0.046(6) 0.057(7) 0.038(6) -0.003(6) -0.010(6)
C415 0.073(8) 0.079(8) 0.076(8) 0.051(7) 0.024(7) -0.009(7)
C416 0.062(7) 0.100(9) 0.054(7) 0.041(6) 0.034(6) 0.023(7)
C417 0.030(5) 0.058(6) 0.038(5) 0.013(4) 0.012(4) 0.009(4)
C418 0.033(5) 0.045(5) 0.039(5) 0.011(4) 0.006(4) 0.010(4)
O41A 0.042(7) 0.032(4) 0.034(6) 0.019(4) 0.000(4) 0.010(5)
C41A 0.064(7) 0.055(6) 0.070(6) 0.034(5) -0.009(4) 0.021(4)
C43A 0.041(9) 0.040(7) 0.036(8) 0.006(6) 0.011(6) 0.027(7)
O41B 0.042(7) 0.032(4) 0.034(6) 0.019(4) 0.000(4) 0.010(5)
C41B 0.064(7) 0.055(6) 0.070(6) 0.034(5) -0.009(4) 0.021(4)
C43B 0.041(9) 0.040(7) 0.036(8) 0.006(6) 0.011(6) 0.027(7)
K51 0.0193(8) 0.0233(8) 0.0317(9) 0.0082(7) 0.0102(7) 0.0083(7)
Cl11 0.0160(9) 0.0686(14) 0.0510(13) 0.0195(11) 0.0072(9) 0.0238(10)
Cl12 0.0255(10) 0.0661(14) 0.0441(12) -0.0024(11) -0.0071(9) 0.0353(11)
Cl13 0.0389(12) 0.0353(11) 0.0610(14) 0.0085(10) -0.0175(10) 0.0242(10)
Cl14 0.0363(11) 0.0447(12) 0.0523(13) 0.0264(10) 0.0000(10) 0.0230(10)
Cl15 0.0444(12) 0.0442(12) 0.0496(12) 0.0315(10) 0.0185(10) 0.0314(10)
Cl16 0.0448(12) 0.0354(11) 0.0391(11) 0.0254(9) 0.0169(9) 0.0204(10)
Cl17 0.0343(10) 0.0361(11) 0.0459(12) 0.0262(9) 0.0239(9) 0.0171(9)
Cl18 0.0208(9) 0.0440(11) 0.0590(13) 0.0376(10) 0.0220(9) 0.0204(9)
Cl19 0.0094(8) 0.0332(10) 0.0339(10) 0.0179(8) 0.0074(7) 0.0094(7)
Cl20 0.0128(8) 0.0338(10) 0.0427(11) 0.0176(9) 0.0042(8) 0.0135(8)
Cl21 0.0254(9) 0.0253(9) 0.0305(10) 0.0137(8) 0.0025(8) 0.0145(8)
Cl22 0.0233(9) 0.0296(9) 0.0363(10) 0.0223(8) 0.0124(8) 0.0136(8)
Cl23 0.0210(9) 0.0314(10) 0.0401(11) 0.0207(9) 0.0155(8) 0.0108(8)
Cl24 0.0308(10) 0.0254(9) 0.0466(12) 0.0181(9) 0.0250(9) 0.0094(8)
Cl25 0.0206(9) 0.0337(10) 0.0572(13) 0.0153(10) 0.0251(9) 0.0084(8)
Cl26 0.0119(9) 0.0560(13) 0.0526(13) 0.0201(11) 0.0129(9) 0.0158(9)
O501 0.030(3) 0.028(3) 0.045(3) 0.016(3) 0.010(3) 0.011(2)
O502 0.032(3) 0.037(3) 0.047(3) 0.012(3) 0.011(3) 0.020(3)
O503 0.031(3) 0.029(3) 0.052(3) 0.018(3) 0.019(3) 0.013(3)
O504 0.029(3) 0.034(3) 0.058(4) 0.014(3) 0.020(3) 0.004(3)
O505 0.032(3) 0.033(3) 0.030(3) 0.003(2) 0.013(2) 0.013(3)
O506 0.023(3) 0.092(5) 0.030(3) -0.002(3) 0.005(3) 0.017(3)
N101 0.0097(18) 0.0180(19) 0.020(2) 0.0026(16) 0.0017(15) 0.0089(16)
N102 0.017(3) 0.027(3) 0.021(3) 0.005(2) 0.002(2) 0.014(3)
N103 0.0107(18) 0.0178(19) 0.019(2) 0.0046(16) 0.0014(16) 0.0067(16)
N104 0.011(3) 0.017(3) 0.022(3) 0.008(2) 0.004(2) 0.005(2)
N105 0.0097(18) 0.0180(19) 0.020(2) 0.0026(16) 0.0017(15) 0.0089(16)
N106 0.009(3) 0.020(3) 0.021(3) 0.008(2) 0.007(2) 0.006(2)
N107 0.0107(18) 0.0178(19) 0.019(2) 0.0046(16) 0.0014(16) 0.0067(16)
N108 0.007(3) 0.022(3) 0.027(3) 0.005(2) 0.002(2) 0.006(2)
N109 0.021(3) 0.023(3) 0.030(3) 0.017(3) 0.011(3) 0.014(3)
N110 0.028(3) 0.031(3) 0.026(3) 0.004(3) 0.001(3) 0.015(3)
N501 0.022(3) 0.031(3) 0.042(4) 0.017(3) 0.014(3) 0.012(3)
N502 0.024(4) 0.055(5) 0.036(4) 0.015(4) 0.008(3) 0.006(3)
C101 0.016(3) 0.023(3) 0.021(3) 0.000(2) -0.001(2) 0.013(2)
C102 0.019(2) 0.026(2) 0.022(2) 0.000(2) 0.000(2) 0.012(2)
C103 0.020(3) 0.031(3) 0.027(3) -0.001(2) -0.001(2) 0.014(2)
C104 0.021(3) 0.035(3) 0.029(3) -0.004(2) -0.006(2) 0.020(2)
C105 0.030(3) 0.030(3) 0.030(3) 0.000(2) -0.006(2) 0.020(2)
C106 0.027(3) 0.028(3) 0.027(3) 0.003(2) -0.002(2) 0.016(2)
C107 0.019(2) 0.025(2) 0.022(2) 0.001(2) -0.002(2) 0.014(2)
C108 0.017(3) 0.024(3) 0.020(3) 0.002(2) -0.003(2) 0.014(2)
C109 0.018(3) 0.020(3) 0.021(3) 0.006(2) 0.003(2) 0.009(2)
C110 0.020(2) 0.020(2) 0.019(2) 0.006(2) 0.002(2) 0.011(2)
C111 0.023(3) 0.022(3) 0.021(3) 0.007(2) 0.002(2) 0.013(2)
C112 0.026(3) 0.022(3) 0.021(3) 0.009(2) 0.005(2) 0.008(2)
C113 0.019(3) 0.022(3) 0.025(3) 0.008(2) 0.006(2) 0.006(2)
C114 0.015(2) 0.021(3) 0.024(3) 0.008(2) 0.002(2) 0.008(2)
C115 0.018(2) 0.019(2) 0.022(2) 0.006(2) 0.004(2) 0.008(2)
C116 0.015(3) 0.016(3) 0.019(3) 0.007(2) 0.002(2) 0.006(2)
C117 0.010(3) 0.014(3) 0.020(3) 0.007(2) 0.004(2) 0.008(2)
C118 0.012(2) 0.014(2) 0.019(2) 0.0061(19) 0.0061(19) 0.0066(19)
C119 0.013(2) 0.015(2) 0.021(3) 0.007(2) 0.007(2) 0.008(2)
C120 0.011(2) 0.016(2) 0.023(3) 0.006(2) 0.002(2) 0.009(2)
C121 0.017(2) 0.015(2) 0.022(3) 0.007(2) 0.002(2) 0.007(2)
C122 0.017(2) 0.015(2) 0.020(3) 0.007(2) 0.004(2) 0.006(2)
C123 0.013(2) 0.014(2) 0.021(2) 0.0050(19) 0.005(2) 0.0060(19)
C124 0.012(3) 0.014(3) 0.020(3) 0.007(2) 0.003(2) 0.008(2)
C125 0.014(3) 0.015(3) 0.019(3) 0.004(2) 0.007(2) 0.001(2)
C126 0.011(2) 0.012(2) 0.025(2) 0.003(2) 0.007(2) 0.0015(19)
C127 0.015(2) 0.012(2) 0.030(3) 0.004(2) 0.005(2) 0.003(2)
C128 0.015(2) 0.013(2) 0.033(3) 0.006(2) 0.010(2) 0.002(2)
C129 0.011(2) 0.018(3) 0.032(3) 0.002(2) 0.013(2) 0.001(2)
C130 0.014(2) 0.020(3) 0.031(3) 0.003(2) 0.008(2) 0.004(2)
C131 0.011(2) 0.015(2) 0.026(2) 0.004(2) 0.006(2) 0.0036(19)
C132 0.009(3) 0.020(3) 0.021(3) 0.003(2) 0.006(2) 0.005(2)
C133 0.012(3) 0.022(3) 0.021(3) 0.015(3) 0.007(3) 0.013(3)
C134 0.014(3) 0.029(4) 0.020(3) 0.011(3) 0.004(3) 0.013(3)
C201 0.024(4) 0.044(5) 0.069(6) 0.023(4) 0.011(4) 0.020(4)
C202 0.048(5) 0.036(4) 0.065(6) 0.004(4) -0.023(4) 0.029(4)
C203 0.060(5) 0.099(6) 0.044(5) 0.033(5) 0.024(4) 0.065(5)
C204 0.044(5) 0.039(5) 0.063(5) 0.028(4) 0.015(4) 0.017(4)
C205 0.037(4) 0.038(4) 0.073(6) 0.019(4) 0.020(4) 0.024(4)
C206 0.036(4) 0.031(4) 0.031(4) 0.007(3) 0.006(3) 0.011(3)
C207 0.034(4) 0.028(4) 0.037(4) 0.010(3) 0.015(3) 0.013(3)
C208 0.052(5) 0.041(4) 0.053(5) 0.022(4) 0.027(4) 0.027(4)
C209 0.083(6) 0.027(4) 0.046(5) 0.014(4) 0.017(4) 0.025(4)
C210 0.053(5) 0.039(5) 0.039(5) 0.009(4) 0.020(4) 0.008(4)
C211 0.022(4) 0.035(4) 0.049(5) 0.024(4) 0.020(3) 0.020(3)
C212 0.023(4) 0.023(4) 0.048(5) 0.005(3) 0.021(3) 0.012(3)
C213 0.021(4) 0.038(4) 0.031(4) 0.000(3) 0.005(3) 0.010(3)
C214 0.026(4) 0.028(4) 0.049(5) 0.021(3) 0.018(3) 0.012(3)
C215 0.014(3) 0.024(4) 0.040(4) 0.008(3) 0.010(3) 0.002(3)
C301 0.043(5) 0.048(5) 0.037(4) -0.004(4) 0.001(4) 0.029(4)
C302 0.031(4) 0.048(5) 0.061(5) -0.001(4) 0.000(4) 0.024(4)
C303 0.038(4) 0.045(5) 0.042(5) -0.002(4) -0.009(4) 0.026(4)
C304 0.043(5) 0.046(5) 0.032(4) 0.011(4) 0.001(4) 0.025(4)
C305 0.026(4) 0.039(4) 0.036(4) 0.009(3) -0.004(3) 0.019(3)
C306 0.034(4) 0.035(4) 0.053(5) 0.010(4) 0.008(4) 0.021(4)
C307 0.046(5) 0.031(4) 0.067(6) 0.002(4) 0.015(4) 0.018(4)
C308 0.052(5) 0.057(5) 0.047(5) -0.014(4) -0.004(4) 0.033(5)
C309 0.083(6) 0.064(6) 0.029(4) 0.004(4) 0.006(4) 0.051(5)
C310 0.045(5) 0.036(4) 0.034(4) 0.001(4) 0.012(4) 0.018(4)
C311 0.076(6) 0.051(5) 0.039(5) 0.019(4) 0.000(4) 0.026(5)
C312 0.072(6) 0.035(5) 0.045(5) 0.010(4) -0.002(5) 0.002(4)
C313 0.059(6) 0.062(6) 0.052(5) 0.024(5) 0.006(5) 0.005(5)
C314 0.065(6) 0.038(5) 0.041(5) 0.011(4) 0.016(4) 0.013(4)
C315 0.062(5) 0.043(5) 0.027(4) 0.015(4) -0.001(4) 0.008(4)
C501 0.013(4) 0.039(5) 0.042(5) 0.014(4) 0.003(3) 0.008(3)
C502 0.023(4) 0.031(4) 0.048(5) 0.010(4) 0.007(4) 0.007(4)
C503 0.045(5) 0.031(4) 0.041(5) 0.017(4) 0.013(4) 0.015(4)
C504 0.043(5) 0.032(5) 0.046(5) 0.013(4) 0.013(4) 0.020(4)
C505 0.040(5) 0.065(6) 0.045(5) 0.022(5) 0.020(4) 0.038(5)
C506 0.034(5) 0.056(6) 0.042(5) 0.011(4) 0.009(4) 0.026(5)
C507 0.027(4) 0.045(5) 0.051(5) 0.027(4) 0.017(4) 0.023(4)
C508 0.037(5) 0.041(5) 0.054(5) 0.025(4) 0.025(4) 0.024(4)
C509 0.048(5) 0.026(4) 0.060(6) 0.015(4) 0.031(5) 0.008(4)
C510 0.037(5) 0.022(4) 0.056(6) 0.010(4) 0.023(4) 0.000(4)
C511 0.023(4) 0.060(6) 0.042(5) 0.011(5) 0.015(4) 0.004(4)
C512 0.027(5) 0.065(6) 0.048(6) 0.013(5) 0.012(4) 0.008(5)
C513 0.032(4) 0.043(5) 0.060(6) 0.029(4) 0.023(4) 0.026(4)
C514 0.043(5) 0.033(5) 0.054(6) 0.009(4) 0.032(4) 0.020(4)
C515 0.042(5) 0.069(7) 0.034(5) -0.014(5) 0.018(4) 0.018(5)
C516 0.037(5) 0.121(9) 0.030(5) 0.014(6) 0.012(4) 0.035(6)
C517 0.033(5) 0.058(6) 0.031(5) 0.005(4) 0.005(4) 0.011(4)
C518 0.030(5) 0.087(7) 0.044(5) 0.030(5) 0.013(4) 0.021(5)
Cl61 0.037(3) 0.055(3) 0.063(3) 0.004(3) 0.017(3) 0.007(2)
Cl62 0.110(5) 0.035(3) 0.052(3) 0.018(2) -0.026(3) 0.012(3)
C61 0.047(4) 0.032(3) 0.037(3) -0.001(2) 0.002(3) 0.015(3)
C62 0.047(4) 0.032(3) 0.037(3) -0.001(3) 0.002(3) 0.015(3)
C63 0.045(4) 0.033(3) 0.036(3) -0.003(3) 0.003(3) 0.014(3)
C64 0.046(4) 0.035(4) 0.036(4) -0.003(3) 0.006(3) 0.011(3)
C65 0.048(4) 0.034(4) 0.036(4) -0.001(3) 0.006(3) 0.009(3)
C66 0.046(4) 0.033(3) 0.038(3) -0.002(3) 0.003(3) 0.015(3)
Cl71 0.080(4) 0.057(3) 0.045(3) 0.007(2) 0.000(3) 0.045(3)
Cl72 0.062(3) 0.046(3) 0.037(3) 0.002(2) 0.009(2) 0.019(2)
C71 0.046(4) 0.031(3) 0.036(3) -0.001(3) 0.001(3) 0.015(3)
C72 0.047(4) 0.032(3) 0.036(3) -0.001(3) 0.004(3) 0.013(3)
C73 0.047(4) 0.033(3) 0.037(3) -0.001(3) 0.003(3) 0.013(3)
C74 0.048(4) 0.034(3) 0.038(3) -0.002(3) 0.002(3) 0.014(3)
C75 0.049(4) 0.034(4) 0.038(4) -0.003(3) 0.002(3) 0.014(4)
C76 0.047(4) 0.031(3) 0.036(3) 0.000(3) 0.002(3) 0.016(3)

loop_
_atom_type_symbol
_atom_type_description
_atom_type_scat_dispersion_real
_atom_type_scat_dispersion_imag
_atom_type_scat_source
C C 0.0033 0.0016 'International Tables Vol C Tables 4.2.6.8 and 6.1.1.4'
H H 0.0000 0.0000 'International Tables Vol C Tables 4.2.6.8 and 6.1.1.4'
Cl Cl 0.1484 0.1585 'International Tables Vol C Tables 4.2.6.8 and 6.1.1.4'
Fe Fe 0.3463 0.8444 'International Tables Vol C Tables 4.2.6.8 and 6.1.1.4'
K K 0.2009 0.2494 'International Tables Vol C Tables 4.2.6.8 and 6.1.1.4'
N N 0.0061 0.0033 'International Tables Vol C Tables 4.2.6.8 and 6.1.1.4'
Nd Nd -0.1943 3.0179 'International Tables Vol C Tables 4.2.6.8 and 6.1.1.4'
O O 0.0106 0.0060 'International Tables Vol C Tables 4.2.6.8 and 6.1.1.4'

loop_
_exptl_crystal_face_index_h
_exptl_crystal_face_index_k
_exptl_crystal_face_index_l
_exptl_crystal_face_perp_dist
0 1 -2 0.0760
0 -1 2 0.0736
0 1 0 0.0456
0 -1 0 0.0662
-1 0 0 0.1224
1 -1 0 0.1082

loop_
_geom_angle_atom_site_label_1
_geom_angle_atom_site_label_2
_geom_angle_atom_site_label_3
_geom_angle
_geom_angle_site_symmetry_1
_geom_angle_site_symmetry_3
_geom_angle_publ_flag
N109 Nd21 C201 84.3(2) . . ?
N109 Nd21 C203 97.0(3) . . ?
N109 Nd21 C204 121.2(2) . . ?
N109 Nd21 C205 112.4(2) . . ?
N109 Nd21 C207 76.9(2) . . ?
N109 Nd21 C208 92.5(2) . . ?
N109 Nd21 C209 121.3(2) . . ?
N109 Nd21 C210 121.7(2) . . ?
N109 Nd21 C213 86.6(2) . . ?
N109 Nd21 C214 115.8(2) . . ?
N109 Nd21 C215 120.45(19) . . ?
C201 Nd21 C203 47.7(3) . . ?
C201 Nd21 C207 97.2(2) . . ?
C201 Nd21 C210 114.2(3) . . ?
C203 Nd21 C207 145.0(2) . . ?
C204 Nd21 C201 46.4(3) . . ?
C204 Nd21 C203 28.9(2) . . ?
C204 Nd21 C205 28.2(2) . . ?
C204 Nd21 C207 129.2(2) . . ?
C204 Nd21 C208 100.6(2) . . ?
C204 Nd21 C209 89.2(3) . . ?
C204 Nd21 C210 108.6(3) . . ?
C204 Nd21 C213 91.1(3) . . ?
C204 Nd21 C214 78.4(2) . . ?
C204 Nd21 C215 99.2(2) . . ?
C205 Nd21 C201 28.1(2) . . ?
C205 Nd21 C203 47.6(3) . . ?
C205 Nd21 C207 102.3(2) . . ?
C205 Nd21 C208 74.1(3) . . ?
C205 Nd21 C209 70.7(3) . . ?
C205 Nd21 C210 97.1(3) . . ?
C205 Nd21 C213 118.3(3) . . ?
C205 Nd21 C215 122.0(2) . . ?
C208 Nd21 C201 74.9(3) . . ?
C208 Nd21 C203 120.0(2) . . ?
C208 Nd21 C207 28.7(2) . . ?
C208 Nd21 C210 48.0(3) . . ?
C208 Nd21 C213 166.8(2) . . ?
C209 Nd21 C201 85.3(3) . . ?
C209 Nd21 C203 116.7(3) . . ?
C209 Nd21 C207 47.6(2) . . ?
C209 Nd21 C208 29.4(2) . . ?
C209 Nd21 C210 28.9(2) . . ?
C209 Nd21 C213 146.5(3) . . ?
C210 Nd21 C203 137.3(3) . . ?
C210 Nd21 C207 47.4(2) . . ?
C213 Nd21 C201 118.1(3) . . ?
C213 Nd21 C203 73.1(2) . . ?
C213 Nd21 C207 139.3(2) . . ?
C213 Nd21 C210 122.2(2) . . ?
C214 Nd21 C201 120.5(2) . . ?
C214 Nd21 C203 73.6(2) . . ?
C214 Nd21 C205 105.9(2) . . ?
C214 Nd21 C207 140.3(2) . . ?
C214 Nd21 C208 147.8(2) . . ?
C214 Nd21 C209 119.1(3) . . ?
C214 Nd21 C210 101.3(2) . . ?
C214 Nd21 C213 29.3(2) . . ?
C214 Nd21 C215 29.5(2) . . ?
C215 Nd21 C201 145.4(2) . . ?
C215 Nd21 C203 101.9(3) . . ?
C215 Nd21 C207 111.0(2) . . ?
C215 Nd21 C208 122.9(2) . . ?
C215 Nd21 C209 99.0(3) . . ?
C215 Nd21 C210 75.0(2) . . ?
C215 Nd21 C213 48.0(2) . . ?
N110 Nd31 C302 118.9(2) . . ?
N110 Nd31 C303 117.4(2) . . ?
N110 Nd31 C304 88.8(2) . . ?
N110 Nd31 C305 73.2(2) . . ?
N110 Nd31 C308 125.3(3) . . ?
N110 Nd31 C309 101.0(3) . . ?
N110 Nd31 C310 78.1(2) . . ?
N110 Nd31 C311 89.9(2) . . ?
N110 Nd31 C312 118.0(2) . . ?
N110 Nd31 C313 117.6(2) . . ?
N110 Nd31 C315 72.8(2) . . ?
C302 Nd31 C305 47.8(2) . . ?
C302 Nd31 C308 98.4(3) . . ?
C302 Nd31 C315 110.7(3) . . ?
C303 Nd31 C302 29.1(2) . . ?
C303 Nd31 C304 29.3(2) . . ?
C303 Nd31 C305 47.7(2) . . ?
C303 Nd31 C308 77.2(3) . . ?
C303 Nd31 C309 73.2(3) . . ?
C303 Nd31 C310 99.3(3) . . ?
C303 Nd31 C311 147.4(3) . . ?
C303 Nd31 C312 118.9(3) . . ?
C303 Nd31 C313 101.0(3) . . ?
C303 Nd31 C315 139.7(3) . . ?
C304 Nd31 C302 48.3(3) . . ?
C304 Nd31 C305 29.1(2) . . ?
C304 Nd31 C308 88.4(3) . . ?
C304 Nd31 C309 71.0(2) . . ?
C304 Nd31 C310 87.8(2) . . ?
C304 Nd31 C311 167.7(3) . . ?
C304 Nd31 C312 146.8(3) . . ?
C304 Nd31 C313 123.1(3) . . ?
C304 Nd31 C315 140.1(2) . . ?
C308 Nd31 C305 117.5(3) . . ?
C308 Nd31 C315 131.2(3) . . ?
C309 Nd31 C302 101.4(3) . . ?
C309 Nd31 C305 98.2(3) . . ?
C309 Nd31 C308 28.7(3) . . ?
C309 Nd31 C310 28.9(2) . . ?
C309 Nd31 C311 121.3(3) . . ?
C309 Nd31 C315 146.2(3) . . ?
C310 Nd31 C302 128.4(3) . . ?
C310 Nd31 C305 107.8(2) . . ?
C310 Nd31 C308 47.3(3) . . ?
C310 Nd31 C315 120.9(3) . . ?
C311 Nd31 C302 123.0(3) . . ?
C311 Nd31 C305 139.6(2) . . ?
C311 Nd31 C308 102.3(3) . . ?
C311 Nd31 C310 103.9(3) . . ?
C311 Nd31 C315 28.9(2) . . ?
C312 Nd31 C302 99.2(3) . . ?
C312 Nd31 C305 136.6(3) . . ?
C312 Nd31 C308 90.9(3) . . ?
C312 Nd31 C309 118.1(3) . . ?
C312 Nd31 C310 115.4(3) . . ?
C312 Nd31 C311 29.2(3) . . ?
C312 Nd31 C313 28.3(3) . . ?
C312 Nd31 C315 47.6(3) . . ?
C313 Nd31 C302 75.4(3) . . ?
C313 Nd31 C305 108.3(3) . . ?
C313 Nd31 C308 109.1(3) . . ?
C313 Nd31 C309 137.7(3) . . ?
C313 Nd31 C310 143.4(3) . . ?
C313 Nd31 C311 47.7(3) . . ?
C313 Nd31 C315 47.7(3) . . ?
C315 Nd31 C305 111.0(2) . . ?
N101 Fe11 C134 89.5(2) . . ?
N103 Fe11 N101 89.7(2) . . ?
N103 Fe11 N105 90.5(2) . . ?
N103 Fe11 N107 178.7(2) . . ?
N103 Fe11 C133 86.9(2) . . ?
N103 Fe11 C134 92.7(2) . . ?
N105 Fe11 N101 178.6(2) . . ?
N105 Fe11 C134 91.8(2) . . ?
N107 Fe11 N101 90.2(2) . . ?
N107 Fe11 N105 89.5(2) . . ?
N107 Fe11 C134 88.6(2) . . ?
C133 Fe11 N101 90.6(2) . . ?
C133 Fe11 N105 88.1(2) . . ?
C133 Fe11 N107 91.8(2) . . ?
C133 Fe11 C134 179.6(3) . . ?
O402 K41 O403 124.43(18) . . ?
O402 K41 O406 89.23(16) . . ?
O402 K41 O41B 58.5(3) . . ?
O403 K41 O406 143.51(18) . . ?
O403 K41 O41B 99.5(3) . . ?
O404 K41 O402 102.97(18) . . ?
O404 K41 O403 61.17(17) . . ?
O404 K41 O406 101.06(16) . . ?
O404 K41 O41B 141.4(3) . . ?
O405 K41 O402 123.87(19) . . ?
O405 K41 O403 102.4(2) . . ?
O405 K41 O404 127.71(18) . . ?
O405 K41 O406 61.59(19) . . ?
O405 K41 O41B 87.3(3) . . ?
O41B K41 O406 111.3(3) . . ?
C404 O402 K41 115.7(5) . . ?
C405 O402 K41 121.2(4) . . ?
C405 O402 C404 112.4(6) . . ?
C408 O403 K41 113.2(5) . . ?
C409 O403 K41 109.6(5) . . ?
C409 O403 C408 110.5(7) . . ?
C410 O404 K41 115.7(4) . . ?
C410 O404 C411 112.0(6) . . ?
C411 O404 K41 117.0(4) . . ?
C414 O405 K41 120.5(6) . . ?
C415 O405 K41 115.1(5) . . ?
C415 O405 C414 112.0(8) . . ?
C416 O406 K41 109.9(5) . . ?
C417 O406 K41 114.0(4) . . ?
C417 O406 C416 112.4(7) . . ?
C401 N401 K41 113.7(5) . . ?
C407 N401 K41 107.3(5) . . ?
C407 N401 C401 110.3(8) . . ?
C413 N401 K41 106.8(6) . . ?
C413 N401 C401 110.0(7) . . ?
C413 N401 C407 108.5(8) . . ?
C406 N402 K41 107.5(5) . . ?
C406 N402 C412 110.3(6) . . ?
C406 N402 C418 111.7(7) . . ?
C412 N402 K41 107.6(5) . . ?
C418 N402 K41 110.8(5) . . ?
C418 N402 C412 109.0(6) . . ?
N401 C401 H40A 108.4 . . ?
N401 C401 H40B 108.4 . . ?
N401 C401 H40C 109.1 . . ?
N401 C401 H40D 109.1 . . ?
N401 C401 C41A 115.6(18) . . ?
N401 C401 C41B 112.4(17) . . ?
H40A C401 H40B 107.4 . . ?
H40C C401 H40D 107.9 . . ?
C41A C401 H40A 108.4 . . ?
C41A C401 H40B 108.4 . . ?
C41B C401 H40C 109.1 . . ?
C41B C401 H40D 109.1 . . ?
O402 C404 H40E 111.0 . . ?
O402 C404 H40F 111.0 . . ?
O402 C404 H40G 109.5 . . ?
O402 C404 H40H 109.5 . . ?
O402 C404 C43A 103.8(9) . . ?
O402 C404 C43B 110.6(8) . . ?
H40E C404 H40F 109.0 . . ?
H40G C404 H40H 108.1 . . ?
C43A C404 H40E 111.0 . . ?
C43A C404 H40F 111.0 . . ?
C43B C404 H40G 109.5 . . ?
C43B C404 H40H 109.5 . . ?
O402 C405 H40I 109.6 . . ?
O402 C405 H40J 109.6 . . ?
O402 C405 C406 110.4(7) . . ?
H40I C405 H40J 108.1 . . ?
C406 C405 H40I 109.6 . . ?
C406 C405 H40J 109.6 . . ?
N402 C406 C405 113.8(7) . . ?
N402 C406 H40K 108.8 . . ?
N402 C406 H40L 108.8 . . ?
C405 C406 H40K 108.8 . . ?
C405 C406 H40L 108.8 . . ?
H40K C406 H40L 107.7 . . ?
N401 C407 H40M 108.7 . . ?
N401 C407 H40N 108.7 . . ?
N401 C407 C408 114.3(9) . . ?
H40M C407 H40N 107.6 . . ?
C408 C407 H40M 108.7 . . ?
C408 C407 H40N 108.7 . . ?
O403 C408 C407 109.3(8) . . ?
O403 C408 H40O 109.8 . . ?
O403 C408 H40P 109.8 . . ?
C407 C408 H40O 109.8 . . ?
C407 C408 H40P 109.8 . . ?
H40O C408 H40P 108.3 . . ?
O403 C409 H40Q 109.9 . . ?
O403 C409 H40R 109.9 . . ?
O403 C409 C410 109.1(7) . . ?
H40Q C409 H40R 108.3 . . ?
C410 C409 H40Q 109.9 . . ?
C410 C409 H40R 109.9 . . ?
O404 C410 C409 110.0(7) . . ?
O404 C410 H41A 109.7 . . ?
O404 C410 H41B 109.7 . . ?
C409 C410 H41A 109.7 . . ?
C409 C410 H41B 109.7 . . ?
H41A C410 H41B 108.2 . . ?
O404 C411 H41C 110.0 . . ?
O404 C411 H41D 110.0 . . ?
O404 C411 C412 108.5(6) . . ?
H41C C411 H41D 108.4 . . ?
C412 C411 H41C 110.0 . . ?
C412 C411 H41D 110.0 . . ?
N402 C412 C411 114.1(6) . . ?
N402 C412 H41E 108.7 . . ?
N402 C412 H41F 108.7 . . ?
C411 C412 H41E 108.7 . . ?
C411 C412 H41F 108.7 . . ?
H41E C412 H41F 107.6 . . ?
N401 C413 H41G 109.0 . . ?
N401 C413 H41H 109.0 . . ?
N401 C413 C414 113.1(8) . . ?
H41G C413 H41H 107.8 . . ?
C414 C413 H41G 109.0 . . ?
C414 C413 H41H 109.0 . . ?
O405 C414 C413 109.9(8) . . ?
O405 C414 H41I 109.7 . . ?
O405 C414 H41J 109.7 . . ?
C413 C414 H41I 109.7 . . ?
C413 C414 H41J 109.7 . . ?
H41I C414 H41J 108.2 . . ?
O405 C415 H41K 109.8 . . ?
O405 C415 H41L 109.8 . . ?
O405 C415 C416 109.3(8) . . ?
H41K C415 H41L 108.3 . . ?
C416 C415 H41K 109.8 . . ?
C416 C415 H41L 109.8 . . ?
O406 C416 C415 108.6(8) . . ?
O406 C416 H41M 110.0 . . ?
O406 C416 H41N 110.0 . . ?
C415 C416 H41M 110.0 . . ?
C415 C416 H41N 110.0 . . ?
H41M C416 H41N 108.3 . . ?
O406 C417 H41O 109.9 . . ?
O406 C417 H41P 109.9 . . ?
O406 C417 C418 108.9(7) . . ?
H41O C417 H41P 108.3 . . ?
C418 C417 H41O 109.9 . . ?
C418 C417 H41P 109.9 . . ?
N402 C418 C417 114.2(7) . . ?
N402 C418 H41Q 108.7 . . ?
N402 C418 H41R 108.7 . . ?
C417 C418 H41Q 108.7 . . ?
C417 C418 H41R 108.7 . . ?
H41Q C418 H41R 107.6 . . ?
C41A O41A K41 110.3(13) . . ?
C43A O41A K41 101.7(12) . . ?
C43A O41A C41A 142(2) . . ?
C401 C41A H41S 107.7 . . ?
C401 C41A H41T 107.7 . . ?
O41A C41A C401 118.7(15) . . ?
O41A C41A H41S 107.7 . . ?
O41A C41A H41T 107.7 . . ?
H41S C41A H41T 107.1 . . ?
C404 C43A H43A 102.5 . . ?
C404 C43A H43B 102.5 . . ?
O41A C43A C404 138.3(16) . . ?
O41A C43A H43A 102.5 . . ?
O41A C43A H43B 102.5 . . ?
H43A C43A H43B 104.9 . . ?
C41B O41B K41 119.8(17) . . ?
C43B O41B K41 115.9(13) . . ?
C43B O41B C41B 123(2) . . ?
C401 C41B H41U 111.4 . . ?
C401 C41B H41V 111.4 . . ?
O41B C41B C401 102.0(12) . . ?
O41B C41B H41U 111.4 . . ?
O41B C41B H41V 111.4 . . ?
H41U C41B H41V 109.2 . . ?
K41 C43B H43C 97.1 . . ?
K41 C43B H43D 150.3 . . ?
C404 C43B K41 86.0(7) . . ?
C404 C43B H43C 105.2 . . ?
C404 C43B H43D 105.2 . . ?
O41B C43B K41 49.6(11) . . ?
O41B C43B C404 128.3(16) . . ?
O41B C43B H43C 105.2 . . ?
O41B C43B H43D 105.2 . . ?
H43C C43B H43D 105.9 . . ?
O502 K51 O501 58.25(15) . . ?
O502 K51 O503 145.64(16) . . ?
O502 K51 O504 113.88(16) . . ?
O502 K51 O505 119.60(16) . . ?
O502 K51 O506 77.92(17) . . ?
O503 K51 O501 115.65(16) . . ?
O503 K51 O504 59.32(16) . . ?
O503 K51 O505 90.94(15) . . ?
O504 K51 O501 160.58(15) . . ?
O504 K51 O505 114.23(15) . . ?
O505 K51 O501 83.69(14) . . ?
O506 K51 O501 97.80(17) . . ?
O506 K51 O503 134.46(18) . . ?
O506 K51 O504 97.50(18) . . ?
O506 K51 O505 61.69(15) . . ?
C502 O501 K51 110.4(4) . . ?
C502 O501 C503 112.9(6) . . ?
C503 O501 K51 101.1(4) . . ?
C504 O502 K51 121.7(4) . . ?
C505 O502 K51 125.4(5) . . ?
C505 O502 C504 112.2(6) . . ?
C508 O503 K51 122.8(4) . . ?
C508 O503 C509 112.8(6) . . ?
C509 O503 K51 115.7(5) . . ?
C510 O504 K51 118.9(4) . . ?
C510 O504 C511 110.8(6) . . ?
C511 O504 K51 114.2(5) . . ?
C514 O505 K51 102.4(4) . . ?
C515 O505 K51 104.3(4) . . ?
C515 O505 C514 112.9(6) . . ?
C516 O506 K51 116.0(5) . . ?
C517 O506 K51 113.1(5) . . ?
C517 O506 C516 114.8(6) . . ?
C101 N101 Fe11 125.4(4) . . ?
C108 N101 Fe11 125.8(4) . . ?
C108 N101 C101 108.8(5) . . ?
C108 N102 C109 122.5(6) . . ?
C109 N103 Fe11 126.2(4) . . ?
C109 N103 C116 107.9(5) . . ?
C116 N103 Fe11 125.8(4) . . ?
C116 N104 C117 123.4(5) . . ?
C117 N105 Fe11 125.1(4) . . ?
C124 N105 Fe11 126.0(4) . . ?
C124 N105 C117 108.8(5) . . ?
C124 N106 C125 122.3(5) . . ?
C125 N107 Fe11 126.6(4) . . ?
C125 N107 C132 108.1(5) . . ?
C132 N107 Fe11 125.3(4) . . ?
C101 N108 C132 122.5(5) . . ?
C133 N109 Nd21 155.3(5) . . ?
C134 N110 Nd31 148.9(5) . . ?
C501 N501 K51 108.1(4) . . ?
C501 N501 C513 111.8(6) . . ?
C507 N501 K51 106.1(4) . . ?
C507 N501 C501 110.3(6) . . ?
C507 N501 C513 111.4(6) . . ?
C513 N501 K51 108.9(4) . . ?
C506 N502 K51 105.3(4) . . ?
C506 N502 C512 109.1(6) . . ?
C506 N502 C518 112.6(7) . . ?
C512 N502 K51 111.2(5) . . ?
C518 N502 K51 108.2(4) . . ?
C518 N502 C512 110.5(7) . . ?
N101 C101 C102 108.5(6) . . ?
N108 C101 N101 128.2(6) . . ?
N108 C101 C102 123.3(6) . . ?
C103 C102 C101 132.7(7) . . ?
C107 C102 C101 107.0(6) . . ?
C107 C102 C103 120.2(6) . . ?
C102 C103 Cl11 121.9(6) . . ?
C104 C103 Cl11 119.8(5) . . ?
C104 C103 C102 118.3(7) . . ?
C103 C104 Cl12 119.8(6) . . ?
C103 C104 C105 121.5(6) . . ?
C105 C104 Cl12 118.7(6) . . ?
C104 C105 Cl13 119.7(5) . . ?
C106 C105 Cl13 120.2(6) . . ?
C106 C105 C104 120.2(7) . . ?
C105 C106 Cl14 119.3(6) . . ?
C107 C106 Cl14 122.0(5) . . ?
C107 C106 C105 118.6(7) . . ?
C102 C107 C108 106.0(6) . . ?
C106 C107 C102 121.1(6) . . ?
C106 C107 C108 132.8(7) . . ?
N101 C108 C107 109.6(6) . . ?
N102 C108 N101 127.7(5) . . ?
N102 C108 C107 122.7(6) . . ?
N102 C109 N103 127.6(6) . . ?
N102 C109 C110 122.0(6) . . ?
N103 C109 C110 110.3(5) . . ?
C111 C110 C109 134.4(6) . . ?
C111 C110 C115 119.8(6) . . ?
C115 C110 C109 105.8(6) . . ?
C110 C111 Cl15 120.9(5) . . ?
C112 C111 Cl15 119.8(5) . . ?
C112 C111 C110 119.3(6) . . ?
C111 C112 Cl16 120.2(5) . . ?
C111 C112 C113 120.6(6) . . ?
C113 C112 Cl16 119.2(5) . . ?
C112 C113 Cl17 119.4(5) . . ?
C114 C113 Cl17 120.8(5) . . ?
C114 C113 C112 119.8(6) . . ?
C113 C114 Cl18 118.8(5) . . ?
C115 C114 Cl18 121.7(5) . . ?
C115 C114 C113 119.4(6) . . ?
C110 C115 C116 106.5(5) . . ?
C114 C115 C110 120.9(6) . . ?
C114 C115 C116 132.6(6) . . ?
N103 C116 C115 109.2(5) . . ?
N104 C116 N103 127.0(6) . . ?
N104 C116 C115 123.5(6) . . ?
N104 C117 N105 127.8(5) . . ?
N104 C117 C118 123.2(5) . . ?
N105 C117 C118 108.9(5) . . ?
C119 C118 C117 132.8(6) . . ?
C119 C118 C123 120.5(6) . . ?
C123 C118 C117 106.5(5) . . ?
C118 C119 Cl19 122.2(5) . . ?
C120 C119 Cl19 119.1(5) . . ?
C120 C119 C118 118.7(6) . . ?
C119 C120 Cl20 120.4(5) . . ?
C119 C120 C121 120.5(5) . . ?
C121 C120 Cl20 119.1(5) . . ?
C120 C121 Cl21 119.1(5) . . ?
C122 C121 Cl21 120.2(5) . . ?
C122 C121 C120 120.7(6) . . ?
C121 C122 Cl22 119.2(5) . . ?
C123 C122 Cl22 122.1(5) . . ?
C123 C122 C121 118.7(6) . . ?
C118 C123 C124 106.1(5) . . ?
C122 C123 C118 120.7(6) . . ?
C122 C123 C124 133.1(6) . . ?
N105 C124 C123 109.5(5) . . ?
N106 C124 N105 128.2(5) . . ?
N106 C124 C123 122.2(6) . . ?
N106 C125 N107 127.3(5) . . ?
N106 C125 C126 122.9(6) . . ?
N107 C125 C126 109.8(5) . . ?
C127 C126 C125 133.7(6) . . ?
C127 C126 C131 120.4(6) . . ?
C131 C126 C125 105.9(6) . . ?
C126 C127 Cl23 122.0(5) . . ?
C126 C127 C128 119.0(6) . . ?
C128 C127 Cl23 119.0(5) . . ?
C127 C128 Cl24 120.2(5) . . ?
C129 C128 Cl24 119.0(5) . . ?
C129 C128 C127 120.9(6) . . ?
C128 C129 Cl25 119.5(5) . . ?
C130 C129 Cl25 120.4(5) . . ?
C130 C129 C128 120.0(6) . . ?
C129 C130 Cl26 119.4(5) . . ?
C129 C130 C131 119.8(6) . . ?
C131 C130 Cl26 120.8(6) . . ?
C126 C131 C132 106.6(5) . . ?
C130 C131 C126 119.8(6) . . ?
C130 C131 C132 133.6(6) . . ?
N107 C132 C131 109.5(5) . . ?
N108 C132 N107 128.1(6) . . ?
N108 C132 C131 122.3(6) . . ?
N109 C133 Fe11 174.4(6) . . ?
N110 C134 Fe11 174.2(6) . . ?
Nd21 C201 H201 115.4 . . ?
C202 C201 Nd21 76.9(4) . . ?
C202 C201 H201 124.8 . . ?
C205 C201 Nd21 74.7(4) . . ?
C205 C201 H201 124.8 . . ?
C205 C201 C202 110.4(8) . . ?
Nd21 C202 H202 116.3 . . ?
C201 C202 Nd21 74.7(4) . . ?
C201 C202 H202 127.1 . . ?
C201 C202 C203 105.7(8) . . ?
C203 C202 Nd21 74.2(5) . . ?
C203 C202 H202 127.1 . . ?
Nd21 C203 H203 116.7 . . ?
C202 C203 Nd21 75.5(5) . . ?
C202 C203 H203 128.0 . . ?
C204 C203 Nd21 72.3(5) . . ?
C204 C203 C202 104.0(8) . . ?
C204 C203 H203 128.0 . . ?
Nd21 C204 H204 111.4 . . ?
C203 C204 Nd21 78.8(5) . . ?
C203 C204 H204 124.2 . . ?
C205 C204 Nd21 77.6(5) . . ?
C205 C204 C203 111.7(8) . . ?
C205 C204 H204 124.2 . . ?
Nd21 C205 H205 114.8 . . ?
C201 C205 Nd21 77.2(4) . . ?
C201 C205 H205 125.9 . . ?
C204 C205 Nd21 74.3(5) . . ?
C204 C205 C201 108.1(8) . . ?
C204 C205 H205 125.9 . . ?
Nd21 C206 H206 116.1 . . ?
C207 C206 Nd21 75.1(4) . . ?
C207 C206 H206 125.9 . . ?
C210 C206 Nd21 75.0(5) . . ?
C210 C206 H206 125.9 . . ?
C210 C206 C207 108.2(7) . . ?
Nd21 C207 H207 115.7 . . ?
C206 C207 Nd21 76.0(4) . . ?
C206 C207 H207 125.8 . . ?
C208 C207 Nd21 74.6(5) . . ?
C208 C207 C206 108.3(7) . . ?
C208 C207 H207 125.8 . . ?
Nd21 C208 H208 114.4 . . ?
C207 C208 Nd21 76.7(4) . . ?
C207 C208 H208 126.4 . . ?
C207 C208 C209 107.3(8) . . ?
C209 C208 Nd21 74.9(5) . . ?
C209 C208 H208 126.4 . . ?
Nd21 C209 H209 114.0 . . ?
C208 C209 Nd21 75.7(5) . . ?
C208 C209 H209 125.9 . . ?
C210 C209 Nd21 76.8(5) . . ?
C210 C209 C208 108.3(7) . . ?
C210 C209 H209 125.9 . . ?
Nd21 C210 H210 115.4 . . ?
C206 C210 Nd21 76.5(5) . . ?
C206 C210 C209 107.9(8) . . ?
C206 C210 H210 126.1 . . ?
C209 C210 Nd21 74.3(5) . . ?
C209 C210 H210 126.1 . . ?
Nd21 C211 H211 116.3 . . ?
C212 C211 Nd21 76.2(4) . . ?
C212 C211 H211 126.0 . . ?
C212 C211 C215 107.9(7) . . ?
C215 C211 Nd21 73.6(4) . . ?
C215 C211 H211 126.0 . . ?
Nd21 C212 H212 117.1 . . ?
C211 C212 Nd21 75.2(4) . . ?
C211 C212 H212 125.9 . . ?
C213 C212 Nd21 73.8(4) . . ?
C213 C212 C211 108.2(6) . . ?
C213 C212 H212 125.9 . . ?
Nd21 C213 H213 114.7 . . ?
C212 C213 Nd21 77.5(4) . . ?
C212 C213 H213 125.8 . . ?
C212 C213 C214 108.3(7) . . ?
C214 C213 Nd21 74.1(4) . . ?
C214 C213 H213 125.8 . . ?
Nd21 C214 H214 113.6 . . ?
C213 C214 Nd21 76.6(4) . . ?
C213 C214 H214 126.3 . . ?
C213 C214 C215 107.4(7) . . ?
C215 C214 Nd21 76.0(4) . . ?
C215 C214 H214 126.3 . . ?
Nd21 C215 H215 114.3 . . ?
C211 C215 Nd21 77.5(4) . . ?
C211 C215 C214 108.2(7) . . ?
C211 C215 H215 125.9 . . ?
C214 C215 Nd21 74.6(4) . . ?
C214 C215 H215 125.9 . . ?
Nd31 C301 H301 116.6 . . ?
C302 C301 Nd31 74.2(4) . . ?
C302 C301 H301 126.1 . . ?
C305 C301 Nd31 75.2(4) . . ?
C305 C301 H301 126.1 . . ?
C305 C301 C302 107.8(8) . . ?
Nd31 C302 H302 115.0 . . ?
C301 C302 Nd31 76.5(4) . . ?
C301 C302 H302 126.5 . . ?
C303 C302 Nd31 74.4(4) . . ?
C303 C302 C301 107.1(8) . . ?
C303 C302 H302 126.5 . . ?
Nd31 C303 H303 114.2 . . ?
C302 C303 Nd31 76.5(5) . . ?
C302 C303 H303 125.5 . . ?
C302 C303 C304 109.1(7) . . ?
C304 C303 Nd31 75.9(4) . . ?
C304 C303 H303 125.5 . . ?
Nd31 C304 H304 114.6 . . ?
C303 C304 Nd31 74.8(5) . . ?
C303 C304 H304 126.5 . . ?
C303 C304 C305 106.9(8) . . ?
C305 C304 Nd31 76.5(4) . . ?
C305 C304 H304 126.5 . . ?
Nd31 C305 H305 115.8 . . ?
C301 C305 Nd31 76.4(5) . . ?
C301 C305 C304 109.2(7) . . ?
C301 C305 H305 125.4 . . ?
C304 C305 Nd31 74.4(4) . . ?
C304 C305 H305 125.4 . . ?
Nd31 C306 H306 115.1 . . ?
C307 C306 Nd31 76.4(4) . . ?
C307 C306 H306 125.6 . . ?
C310 C306 Nd31 75.0(4) . . ?
C310 C306 H306 125.6 . . ?
C310 C306 C307 108.7(8) . . ?
Nd31 C307 H307 116.2 . . ?
C306 C307 Nd31 75.1(4) . . ?
C306 C307 H307 126.5 . . ?
C306 C307 C308 107.1(9) . . ?
C308 C307 Nd31 74.5(5) . . ?
C308 C307 H307 126.5 . . ?
Nd31 C308 H308 114.4 . . ?
C307 C308 Nd31 76.8(5) . . ?
C307 C308 H308 125.6 . . ?
C309 C308 Nd31 75.3(5) . . ?
C309 C308 C307 108.8(9) . . ?
C309 C308 H308 125.6 . . ?
Nd31 C309 H309 114.5 . . ?
C308 C309 Nd31 76.0(5) . . ?
C308 C309 H309 126.2 . . ?
C308 C309 C310 107.5(9) . . ?
C310 C309 Nd31 75.6(5) . . ?
C310 C309 H309 126.2 . . ?
Nd31 C310 H310 114.4 . . ?
C306 C310 Nd31 76.4(4) . . ?
C306 C310 C309 108.0(8) . . ?
C306 C310 H310 126.0 . . ?
C309 C310 Nd31 75.4(5) . . ?
C309 C310 H310 126.0 . . ?
Nd31 C311 H311 114.5 . . ?
C312 C311 Nd31 75.2(5) . . ?
C312 C311 H311 126.5 . . ?
C315 C311 Nd31 76.1(5) . . ?
C315 C311 H311 126.5 . . ?
C315 C311 C312 106.9(9) . . ?
Nd31 C312 H312 115.1 . . ?
C311 C312 Nd31 75.5(5) . . ?
C311 C312 H312 125.5 . . ?
C313 C312 Nd31 75.9(6) . . ?
C313 C312 C311 109.1(9) . . ?
C313 C312 H312 125.5 . . ?
Nd31 C313 H313 114.0 . . ?
C312 C313 Nd31 75.8(6) . . ?
C312 C313 H313 125.9 . . ?
C312 C313 C314 108.2(9) . . ?
C314 C313 Nd31 76.6(5) . . ?
C314 C313 H313 125.9 . . ?
Nd31 C314 H314 116.4 . . ?
C313 C314 Nd31 74.5(5) . . ?
C313 C314 H314 126.1 . . ?
C315 C314 Nd31 75.2(5) . . ?
C315 C314 C313 107.9(8) . . ?
C315 C314 H314 126.1 . . ?
Nd31 C315 H315 115.2 . . ?
C311 C315 Nd31 74.9(5) . . ?
C311 C315 H315 126.1 . . ?
C314 C315 Nd31 76.0(5) . . ?
C314 C315 C311 107.9(8) . . ?
C314 C315 H315 126.1 . . ?
N501 C501 H50A 108.9 . . ?
N501 C501 H50B 108.9 . . ?
N501 C501 C502 113.5(6) . . ?
H50A C501 H50B 107.7 . . ?
C502 C501 H50A 108.9 . . ?
C502 C501 H50B 108.9 . . ?
O501 C502 C501 108.5(6) . . ?
O501 C502 H50C 110.0 . . ?
O501 C502 H50D 110.0 . . ?
C501 C502 H50C 110.0 . . ?
C501 C502 H50D 110.0 . . ?
H50C C502 H50D 108.4 . . ?
K51 C503 H50E 161.7 . . ?
K51 C503 H50F 72.0 . . ?
O501 C503 K51 55.0(3) . . ?
O501 C503 H50E 109.9 . . ?
O501 C503 H50F 109.9 . . ?
O501 C503 C504 108.7(6) . . ?
H50E C503 H50F 108.3 . . ?
C504 C503 K51 86.4(4) . . ?
C504 C503 H50E 109.9 . . ?
C504 C503 H50F 109.9 . . ?
O502 C504 C503 108.0(6) . . ?
O502 C504 H50G 110.1 . . ?
O502 C504 H50H 110.1 . . ?
C503 C504 H50G 110.1 . . ?
C503 C504 H50H 110.1 . . ?
H50G C504 H50H 108.4 . . ?
O502 C505 H50I 109.7 . . ?
O502 C505 H50J 109.7 . . ?
O502 C505 C506 109.9(6) . . ?
H50I C505 H50J 108.2 . . ?
C506 C505 H50I 109.7 . . ?
C506 C505 H50J 109.7 . . ?
N502 C506 C505 112.7(6) . . ?
N502 C506 H50K 109.1 . . ?
N502 C506 H50L 109.1 . . ?
C505 C506 H50K 109.1 . . ?
C505 C506 H50L 109.1 . . ?
H50K C506 H50L 107.8 . . ?
N501 C507 H50M 108.6 . . ?
N501 C507 H50N 108.6 . . ?
N501 C507 C508 114.8(7) . . ?
H50M C507 H50N 107.6 . . ?
C508 C507 H50M 108.6 . . ?
C508 C507 H50N 108.6 . . ?
O503 C508 C507 108.7(6) . . ?
O503 C508 H50O 110.0 . . ?
O503 C508 H50P 110.0 . . ?
C507 C508 H50O 110.0 . . ?
C507 C508 H50P 110.0 . . ?
H50O C508 H50P 108.3 . . ?
O503 C509 H50Q 109.9 . . ?
O503 C509 H50R 109.9 . . ?
O503 C509 C510 108.8(6) . . ?
H50Q C509 H50R 108.3 . . ?
C510 C509 H50Q 109.9 . . ?
C510 C509 H50R 109.9 . . ?
O504 C510 C509 108.6(6) . . ?
O504 C510 H51A 110.0 . . ?
O504 C510 H51B 110.0 . . ?
C509 C510 H51A 110.0 . . ?
C509 C510 H51B 110.0 . . ?
H51A C510 H51B 108.4 . . ?
O504 C511 H51C 109.9 . . ?
O504 C511 H51D 109.9 . . ?
O504 C511 C512 109.0(6) . . ?
H51C C511 H51D 108.3 . . ?
C512 C511 H51C 109.9 . . ?
C512 C511 H51D 109.9 . . ?
N502 C512 C511 114.6(7) . . ?
N502 C512 H51E 108.6 . . ?
N502 C512 H51F 108.6 . . ?
C511 C512 H51E 108.6 . . ?
C511 C512 H51F 108.6 . . ?
H51E C512 H51F 107.6 . . ?
N501 C513 H51G 108.7 . . ?
N501 C513 H51H 108.7 . . ?
N501 C513 C514 114.2(6) . . ?
H51G C513 H51H 107.6 . . ?
C514 C513 H51G 108.7 . . ?
C514 C513 H51H 108.7 . . ?
K51 C514 H51I 71.2 . . ?
K51 C514 H51J 158.7 . . ?
O505 C514 K51 53.3(3) . . ?
O505 C514 C513 108.6(6) . . ?
O505 C514 H51I 110.0 . . ?
O505 C514 H51J 110.0 . . ?
C513 C514 K51 89.4(4) . . ?
C513 C514 H51I 110.0 . . ?
C513 C514 H51J 110.0 . . ?
H51I C514 H51J 108.4 . . ?
K51 C515 H51K 161.0 . . ?
K51 C515 H51L 76.6 . . ?
O505 C515 K51 52.1(3) . . ?
O505 C515 H51K 110.0 . . ?
O505 C515 H51L 110.0 . . ?
O505 C515 C516 108.7(7) . . ?
H51K C515 H51L 108.3 . . ?
C516 C515 K51 84.4(5) . . ?
C516 C515 H51K 110.0 . . ?
C516 C515 H51L 110.0 . . ?
O506 C516 C515 110.3(8) . . ?
O506 C516 H51M 109.6 . . ?
O506 C516 H51N 109.6 . . ?
C515 C516 H51M 109.6 . . ?
C515 C516 H51N 109.6 . . ?
H51M C516 H51N 108.1 . . ?
K51 C517 H51O 155.8 . . ?
K51 C517 H51P 85.6 . . ?
O506 C517 K51 45.8(4) . . ?
O506 C517 H51O 110.0 . . ?
O506 C517 H51P 110.0 . . ?
O506 C517 C518 108.4(7) . . ?
H51O C517 H51P 108.4 . . ?
C518 C517 K51 82.0(5) . . ?
C518 C517 H51O 110.0 . . ?
C518 C517 H51P 110.0 . . ?
N502 C518 C517 111.9(7) . . ?
N502 C518 H51Q 109.2 . . ?
N502 C518 H51R 109.2 . . ?
C517 C518 H51Q 109.2 . . ?
C517 C518 H51R 109.2 . . ?
H51Q C518 H51R 107.9 . . ?
C62 C61 Cl61 122.1(8) . . ?
C62 C61 C66 122.3(10) . . ?
C66 C61 Cl61 115.6(8) . . ?
C61 C62 Cl62 121.5(8) . . ?
C61 C62 C63 118.4(9) . . ?
C63 C62 Cl62 120.1(9) . . ?
C62 C63 H63 120.9 . . ?
C64 C63 C62 118.3(11) . . ?
C64 C63 H63 120.9 . . ?
C63 C64 H64 119.3 . . ?
C65 C64 C63 121.5(11) . . ?
C65 C64 H64 119.3 . . ?
C64 C65 H65 119.8 . . ?
C66 C65 C64 120.3(12) . . ?
C66 C65 H65 119.8 . . ?
C61 C66 H66 120.4 . . ?
C65 C66 C61 119.2(11) . . ?
C65 C66 H66 120.4 . . ?
C72 C71 Cl71 122.1(8) . . ?
C72 C71 C76 122.3(10) . . ?
C76 C71 Cl71 115.6(8) . . ?
C71 C72 Cl72 121.5(8) . . ?
C71 C72 C73 118.4(9) . . ?
C73 C72 Cl72 120.1(9) . . ?
C72 C73 H73 120.9 . . ?
C74 C73 C72 118.2(11) . . ?
C74 C73 H73 120.9 . . ?
C73 C74 H74 119.3 . . ?
C75 C74 C73 121.4(11) . . ?
C75 C74 H74 119.3 . . ?
C74 C75 H75 119.9 . . ?
C76 C75 C74 120.3(12) . . ?
C76 C75 H75 119.9 . . ?
C71 C76 H76 120.4 . . ?
C75 C76 C71 119.2(11) . . ?
C75 C76 H76 120.4 . . ?

loop_
_geom_bond_atom_site_label_1
_geom_bond_atom_site_label_2
_geom_bond_distance
_geom_bond_site_symmetry_2
_geom_bond_publ_flag
Nd21 N109 2.448(6) . ?
Nd21 C201 2.799(7) . ?
Nd21 C203 2.809(8) . ?
Nd21 C204 2.728(8) . ?
Nd21 C205 2.768(7) . ?
Nd21 C207 2.812(7) . ?
Nd21 C208 2.785(8) . ?
Nd21 C209 2.775(8) . ?
Nd21 C210 2.806(9) . ?
Nd21 C213 2.785(7) . ?
Nd21 C214 2.753(7) . ?
Nd21 C215 2.771(6) . ?
Nd31 N110 2.491(6) . ?
Nd31 C302 2.789(8) . ?
Nd31 C303 2.762(8) . ?
Nd31 C304 2.777(8) . ?
Nd31 C305 2.804(7) . ?
Nd31 C308 2.793(8) . ?
Nd31 C309 2.785(8) . ?
Nd31 C310 2.787(7) . ?
Nd31 C311 2.785(8) . ?
Nd31 C312 2.781(9) . ?
Nd31 C313 2.784(9) . ?
Nd31 C315 2.801(8) . ?
Fe11 N101 1.953(5) . ?
Fe11 N103 1.942(5) . ?
Fe11 N105 1.950(5) . ?
Fe11 N107 1.945(5) . ?
Fe11 C133 1.942(7) . ?
Fe11 C134 1.977(7) . ?
K41 O402 2.765(6) . ?
K41 O403 2.831(6) . ?
K41 O404 2.755(5) . ?
K41 O405 2.735(6) . ?
K41 O406 2.857(6) . ?
K41 O41B 2.840(11) . ?
O402 C404 1.410(9) . ?
O402 C405 1.404(9) . ?
O403 C408 1.424(10) . ?
O403 C409 1.418(10) . ?
O404 C410 1.422(9) . ?
O404 C411 1.423(9) . ?
O405 C414 1.438(11) . ?
O405 C415 1.412(12) . ?
O406 C416 1.417(10) . ?
O406 C417 1.409(9) . ?
N401 C401 1.478(11) . ?
N401 C407 1.466(12) . ?
N401 C413 1.453(13) . ?
N402 C406 1.460(10) . ?
N402 C412 1.469(9) . ?
N402 C418 1.469(9) . ?
C401 H40A 0.9900 . ?
C401 H40B 0.9900 . ?
C401 H40C 0.9900 . ?
C401 H40D 0.9900 . ?
C401 C41A 1.504(17) . ?
C401 C41B 1.486(16) . ?
C404 H40E 0.9900 . ?
C404 H40F 0.9900 . ?
C404 H40G 0.9900 . ?
C404 H40H 0.9900 . ?
C404 C43A 1.523(14) . ?
C404 C43B 1.580(15) . ?
C405 H40I 0.9900 . ?
C405 H40J 0.9900 . ?
C405 C406 1.490(11) . ?
C406 H40K 0.9900 . ?
C406 H40L 0.9900 . ?
C407 H40M 0.9900 . ?
C407 H40N 0.9900 . ?
C407 C408 1.511(13) . ?
C408 H40O 0.9900 . ?
C408 H40P 0.9900 . ?
C409 H40Q 0.9900 . ?
C409 H40R 0.9900 . ?
C409 C410 1.476(12) . ?
C410 H41A 0.9900 . ?
C410 H41B 0.9900 . ?
C411 H41C 0.9900 . ?
C411 H41D 0.9900 . ?
C411 C412 1.509(10) . ?
C412 H41E 0.9900 . ?
C412 H41F 0.9900 . ?
C413 H41G 0.9900 . ?
C413 H41H 0.9900 . ?
C413 C414 1.507(15) . ?
C414 H41I 0.9900 . ?
C414 H41J 0.9900 . ?
C415 H41K 0.9900 . ?
C415 H41L 0.9900 . ?
C415 C416 1.513(14) . ?
C416 H41M 0.9900 . ?
C416 H41N 0.9900 . ?
C417 H41O 0.9900 . ?
C417 H41P 0.9900 . ?
C417 C418 1.489(11) . ?
C418 H41Q 0.9900 . ?
C418 H41R 0.9900 . ?
O41A C41A 1.467(16) . ?
O41A C43A 1.047(14) . ?
C41A H41S 0.9900 . ?
C41A H41T 0.9900 . ?
C43A H43A 0.9900 . ?
C43A H43B 0.9900 . ?
O41B C41B 1.459(16) . ?
O41B C43B 0.937(13) . ?
C41B H41U 0.9900 . ?
C41B H41V 0.9900 . ?
C43B H43C 0.9900 . ?
C43B H43D 0.9900 . ?
K51 O501 2.862(5) . ?
K51 O502 2.711(5) . ?
K51 O503 2.776(5) . ?
K51 O504 2.808(5) . ?
K51 O505 2.811(5) . ?
K51 O506 2.754(6) . ?
Cl11 C103 1.718(8) . ?
Cl12 C104 1.725(7) . ?
Cl13 C105 1.721(7) . ?
Cl14 C106 1.718(8) . ?
Cl15 C111 1.719(6) . ?
Cl16 C112 1.728(7) . ?
Cl17 C113 1.724(7) . ?
Cl18 C114 1.721(6) . ?
Cl19 C119 1.727(6) . ?
Cl20 C120 1.713(6) . ?
Cl21 C121 1.712(6) . ?
Cl22 C122 1.719(6) . ?
Cl23 C127 1.727(7) . ?
Cl24 C128 1.726(7) . ?
Cl25 C129 1.716(6) . ?
Cl26 C130 1.725(7) . ?
O501 C502 1.410(8) . ?
O501 C503 1.416(9) . ?
O502 C504 1.419(8) . ?
O502 C505 1.401(8) . ?
O503 C508 1.410(9) . ?
O503 C509 1.426(8) . ?
O504 C510 1.418(9) . ?
O504 C511 1.421(9) . ?
O505 C514 1.446(9) . ?
O505 C515 1.426(9) . ?
O506 C516 1.438(9) . ?
O506 C517 1.381(9) . ?
N101 C101 1.375(8) . ?
N101 C108 1.373(8) . ?
N102 C108 1.322(8) . ?
N102 C109 1.325(8) . ?
N103 C109 1.368(8) . ?
N103 C116 1.378(7) . ?
N104 C116 1.317(8) . ?
N104 C117 1.324(8) . ?
N105 C117 1.368(7) . ?
N105 C124 1.361(8) . ?
N106 C124 1.321(8) . ?
N106 C125 1.327(8) . ?
N107 C125 1.362(8) . ?
N107 C132 1.378(7) . ?
N108 C101 1.312(8) . ?
N108 C132 1.324(8) . ?
N109 C133 1.162(8) . ?
N110 C134 1.143(8) . ?
N501 C501 1.456(9) . ?
N501 C507 1.454(9) . ?
N501 C513 1.480(9) . ?
N502 C506 1.450(9) . ?
N502 C512 1.481(10) . ?
N502 C518 1.464(10) . ?
C101 C102 1.475(9) . ?
C102 C103 1.406(9) . ?
C102 C107 1.396(10) . ?
C103 C104 1.379(10) . ?
C104 C105 1.397(11) . ?
C105 C106 1.396(9) . ?
C106 C107 1.386(9) . ?
C107 C108 1.467(8) . ?
C109 C110 1.454(9) . ?
C110 C111 1.390(9) . ?
C110 C115 1.407(8) . ?
C111 C112 1.382(9) . ?
C112 C113 1.416(9) . ?
C113 C114 1.385(9) . ?
C114 C115 1.381(9) . ?
C115 C116 1.459(9) . ?
C117 C118 1.461(8) . ?
C118 C119 1.395(8) . ?
C118 C123 1.396(8) . ?
C119 C120 1.394(8) . ?
C120 C121 1.397(9) . ?
C121 C122 1.392(8) . ?
C122 C123 1.389(8) . ?
C123 C124 1.458(8) . ?
C125 C126 1.459(8) . ?
C126 C127 1.388(9) . ?
C126 C131 1.404(9) . ?
C127 C128 1.394(9) . ?
C128 C129 1.392(9) . ?
C129 C130 1.382(9) . ?
C130 C131 1.396(9) . ?
C131 C132 1.445(9) . ?
C201 H201 0.9500 . ?
C201 C202 1.377(12) . ?
C201 C205 1.351(11) . ?
C202 H202 0.9500 . ?
C202 C203 1.469(13) . ?
C203 H203 0.9500 . ?
C203 C204 1.382(12) . ?
C204 H204 0.9500 . ?
C204 C205 1.337(11) . ?
C205 H205 0.9500 . ?
C206 H206 0.9500 . ?
C206 C207 1.404(10) . ?
C206 C210 1.386(10) . ?
C207 H207 0.9500 . ?
C207 C208 1.387(10) . ?
C208 H208 0.9500 . ?
C208 C209 1.411(11) . ?
C209 H209 0.9500 . ?
C209 C210 1.394(12) . ?
C210 H210 0.9500 . ?
C211 H211 0.9500 . ?
C211 C212 1.396(10) . ?
C211 C215 1.397(9) . ?
C212 H212 0.9500 . ?
C212 C213 1.393(10) . ?
C213 H213 0.9500 . ?
C213 C214 1.401(10) . ?
C214 H214 0.9500 . ?
C214 C215 1.405(10) . ?
C215 H215 0.9500 . ?
C301 H301 0.9500 . ?
C301 C302 1.422(11) . ?
C301 C305 1.381(11) . ?
C302 H302 0.9500 . ?
C302 C303 1.393(12) . ?
C303 H303 0.9500 . ?
C303 C304 1.401(11) . ?
C304 H304 0.9500 . ?
C304 C305 1.402(10) . ?
C305 H305 0.9500 . ?
C306 H306 0.9500 . ?
C306 C307 1.387(11) . ?
C306 C310 1.381(11) . ?
C307 H307 0.9500 . ?
C307 C308 1.392(12) . ?
C308 H308 0.9500 . ?
C308 C309 1.383(13) . ?
C309 H309 0.9500 . ?
C309 C310 1.392(11) . ?
C310 H310 0.9500 . ?
C311 H311 0.9500 . ?
C311 C312 1.405(12) . ?
C311 C315 1.396(11) . ?
C312 H312 0.9500 . ?
C312 C313 1.360(13) . ?
C313 H313 0.9500 . ?
C313 C314 1.397(12) . ?
C314 H314 0.9500 . ?
C314 C315 1.395(12) . ?
C315 H315 0.9500 . ?
C501 H50A 0.9900 . ?
C501 H50B 0.9900 . ?
C501 C502 1.506(10) . ?
C502 H50C 0.9900 . ?
C502 H50D 0.9900 . ?
C503 H50E 0.9900 . ?
C503 H50F 0.9900 . ?
C503 C504 1.515(10) . ?
C504 H50G 0.9900 . ?
C504 H50H 0.9900 . ?
C505 H50I 0.9900 . ?
C505 H50J 0.9900 . ?
C505 C506 1.529(11) . ?
C506 H50K 0.9900 . ?
C506 H50L 0.9900 . ?
C507 H50M 0.9900 . ?
C507 H50N 0.9900 . ?
C507 C508 1.508(10) . ?
C508 H50O 0.9900 . ?
C508 H50P 0.9900 . ?
C509 H50Q 0.9900 . ?
C509 H50R 0.9900 . ?
C509 C510 1.509(11) . ?
C510 H51A 0.9900 . ?
C510 H51B 0.9900 . ?
C511 H51C 0.9900 . ?
C511 H51D 0.9900 . ?
C511 C512 1.496(12) . ?
C512 H51E 0.9900 . ?
C512 H51F 0.9900 . ?
C513 H51G 0.9900 . ?
C513 H51H 0.9900 . ?
C513 C514 1.498(11) . ?
C514 H51I 0.9900 . ?
C514 H51J 0.9900 . ?
C515 H51K 0.9900 . ?
C515 H51L 0.9900 . ?
C515 C516 1.494(13) . ?
C516 H51M 0.9900 . ?
C516 H51N 0.9900 . ?
C517 H51O 0.9900 . ?
C517 H51P 0.9900 . ?
C517 C518 1.516(11) . ?
C518 H51Q 0.9900 . ?
C518 H51R 0.9900 . ?
Cl61 C61 1.717(11) . ?
Cl62 C62 1.702(11) . ?
C61 C62 1.361(14) . ?
C61 C66 1.437(15) . ?
C62 C63 1.415(16) . ?
C63 H63 0.9500 . ?
C63 C64 1.407(15) . ?
C64 H64 0.9500 . ?
C64 C65 1.400(16) . ?
C65 H65 0.9500 . ?
C65 C66 1.319(15) . ?
C66 H66 0.9500 . ?
Cl71 C71 1.717(11) . ?
Cl72 C72 1.702(11) . ?
C71 C72 1.361(14) . ?
C71 C76 1.437(15) . ?
C72 C73 1.415(16) . ?
C73 H73 0.9500 . ?
C73 C74 1.407(15) . ?
C74 H74 0.9500 . ?
C74 C75 1.400(16) . ?
C75 H75 0.9500 . ?
C75 C76 1.319(15) . ?
C76 H76 0.9500 . ?

loop_
_geom_torsion_atom_site_label_1
_geom_torsion_atom_site_label_2
_geom_torsion_atom_site_label_3
_geom_torsion_atom_site_label_4
_geom_torsion
_geom_torsion_site_symmetry_1
_geom_torsion_site_symmetry_2
_geom_torsion_site_symmetry_3
_geom_torsion_site_symmetry_4
_geom_torsion_publ_flag
Nd21 C201 C202 C203 -68.3(5) . . . . ?
Nd21 C201 C205 C204 68.5(6) . . . . ?
Nd21 C202 C203 C204 -67.2(5) . . . . ?
Nd21 C203 C204 C205 -71.7(6) . . . . ?
Nd21 C204 C205 C201 -70.5(6) . . . . ?
Nd21 C206 C207 C208 -68.2(6) . . . . ?
Nd21 C206 C210 C209 68.3(6) . . . . ?
Nd21 C207 C208 C209 -69.3(6) . . . . ?
Nd21 C208 C209 C210 -70.5(6) . . . . ?
Nd21 C209 C210 C206 -69.8(6) . . . . ?
Nd21 C211 C212 C213 67.0(5) . . . . ?
Nd21 C211 C215 C214 -68.9(5) . . . . ?
Nd21 C212 C213 C214 68.4(5) . . . . ?
Nd21 C213 C214 C215 70.4(5) . . . . ?
Nd21 C214 C215 C211 70.9(5) . . . . ?
Nd31 C301 C302 C303 -68.7(5) . . . . ?
Nd31 C301 C305 C304 67.8(5) . . . . ?
Nd31 C302 C303 C304 -69.7(5) . . . . ?
Nd31 C303 C304 C305 -70.4(5) . . . . ?
Nd31 C304 C305 C301 -69.1(6) . . . . ?
Nd31 C306 C307 C308 68.2(6) . . . . ?
Nd31 C306 C310 C309 -69.5(5) . . . . ?
Nd31 C307 C308 C309 69.2(6) . . . . ?
Nd31 C308 C309 C310 69.7(6) . . . . ?
Nd31 C309 C310 C306 70.2(5) . . . . ?
Nd31 C311 C312 C313 -69.2(7) . . . . ?
Nd31 C311 C315 C314 69.5(6) . . . . ?
Nd31 C312 C313 C314 -70.5(7) . . . . ?
Nd31 C313 C314 C315 -68.4(6) . . . . ?
Nd31 C314 C315 C311 -68.8(6) . . . . ?
Fe11 N101 C101 N108 4.2(9) . . . . ?
Fe11 N101 C101 C102 -177.3(4) . . . . ?
Fe11 N101 C108 N102 -2.9(9) . . . . ?
Fe11 N101 C108 C107 178.4(4) . . . . ?
Fe11 N103 C109 N102 -6.5(9) . . . . ?
Fe11 N103 C109 C110 176.4(4) . . . . ?
Fe11 N103 C116 N104 -5.3(9) . . . . ?
Fe11 N103 C116 C115 -179.9(4) . . . . ?
Fe11 N105 C117 N104 -6.8(9) . . . . ?
Fe11 N105 C117 C118 173.2(4) . . . . ?
Fe11 N105 C124 N106 0.6(9) . . . . ?
Fe11 N105 C124 C123 -174.8(4) . . . . ?
Fe11 N107 C125 N106 -4.4(9) . . . . ?
Fe11 N107 C125 C126 175.8(4) . . . . ?
Fe11 N107 C132 N108 0.1(9) . . . . ?
Fe11 N107 C132 C131 -177.1(4) . . . . ?
K41 O402 C404 C43A -55.2(10) . . . . ?
K41 O402 C404 C43B -13.8(10) . . . . ?
K41 O402 C405 C406 39.7(8) . . . . ?
K41 O403 C408 C407 57.0(10) . . . . ?
K41 O403 C409 C410 -55.8(8) . . . . ?
K41 O404 C410 C409 -42.1(8) . . . . ?
K41 O404 C411 C412 52.9(7) . . . . ?
K41 O405 C414 C413 43.5(10) . . . . ?
K41 O405 C415 C416 -48.6(10) . . . . ?
K41 O406 C416 C415 -51.6(9) . . . . ?
K41 O406 C417 C418 58.0(7) . . . . ?
K41 N401 C401 C41A 51.0(15) . . . . ?
K41 N401 C401 C41B 38.8(15) . . . . ?
K41 N401 C407 C408 41.2(10) . . . . ?
K41 N401 C413 C414 48.4(9) . . . . ?
K41 N402 C406 C405 48.6(8) . . . . ?
K41 N402 C412 C411 42.4(7) . . . . ?
K41 N402 C418 C417 36.5(8) . . . . ?
K41 O41A C41A C401 29(4) . . . . ?
K41 O41A C43A C404 -16(3) . . . . ?
K41 O41B C41B C401 63(3) . . . . ?
K41 O41B C43B C404 38(2) . . . . ?
O402 C404 C43A O41A 50(3) . . . . ?
O402 C404 C43B K41 10.2(7) . . . . ?
O402 C404 C43B O41B -18(2) . . . . ?
O402 C405 C406 N402 -60.9(10) . . . . ?
O403 C409 C410 O404 67.2(9) . . . . ?
O404 C411 C412 N402 -65.5(9) . . . . ?
O405 C415 C416 O406 68.9(11) . . . . ?
O406 C417 C418 N402 -64.8(9) . . . . ?
N401 C401 C41A O41A -57(4) . . . . ?
N401 C401 C41B O41B -63(3) . . . . ?
N401 C407 C408 O403 -69.3(12) . . . . ?
N401 C413 C414 O405 -63.4(11) . . . . ?
C401 N401 C407 C408 165.6(8) . . . . ?
C401 N401 C413 C414 -75.5(10) . . . . ?
C404 O402 C405 C406 -177.3(7) . . . . ?
C405 O402 C404 C43A 159.6(9) . . . . ?
C405 O402 C404 C43B -159.0(9) . . . . ?
C406 N402 C412 C411 -74.5(9) . . . . ?
C406 N402 C418 C417 156.3(7) . . . . ?
C407 N401 C401 C41A -69.6(15) . . . . ?
C407 N401 C401 C41B -81.8(15) . . . . ?
C407 N401 C413 C414 163.8(8) . . . . ?
C408 O403 C409 C410 178.7(8) . . . . ?
C409 O403 C408 C407 -179.6(9) . . . . ?
C410 O404 C411 C412 -170.1(6) . . . . ?
C411 O404 C410 C409 -179.8(7) . . . . ?
C412 N402 C406 C405 165.6(7) . . . . ?
C412 N402 C418 C417 -81.6(8) . . . . ?
C413 N401 C401 C41A 170.8(14) . . . . ?
C413 N401 C401 C41B 158.5(14) . . . . ?
C413 N401 C407 C408 -73.8(10) . . . . ?
C414 O405 C415 C416 168.8(8) . . . . ?
C415 O405 C414 C413 -176.1(9) . . . . ?
C416 O406 C417 C418 -176.0(7) . . . . ?
C417 O406 C416 C415 -179.8(8) . . . . ?
C418 N402 C406 C405 -73.1(9) . . . . ?
C418 N402 C412 C411 162.5(7) . . . . ?
C41A O41A C43A C404 131(3) . . . . ?
C43A O41A C41A C401 -116(3) . . . . ?
C41B O41B C43B K41 -168(3) . . . . ?
C41B O41B C43B C404 -130(2) . . . . ?
C43B O41B C41B C401 -130(2) . . . . ?
K51 O501 C502 C501 59.3(6) . . . . ?
K51 O501 C503 C504 -71.4(6) . . . . ?
K51 O502 C504 C503 -6.7(8) . . . . ?
K51 O502 C505 C506 -4.0(9) . . . . ?
K51 O503 C508 C507 -31.6(8) . . . . ?
K51 O503 C509 C510 53.4(7) . . . . ?
K51 O504 C510 C509 38.3(7) . . . . ?
K51 O504 C511 C512 -55.2(7) . . . . ?
K51 O505 C514 C513 74.6(6) . . . . ?
K51 O505 C515 C516 -66.8(7) . . . . ?
K51 O506 C516 C515 -26.9(9) . . . . ?
K51 O506 C517 C518 -58.2(8) . . . . ?
K51 N501 C501 C502 42.2(6) . . . . ?
K51 N501 C507 C508 -54.4(6) . . . . ?
K51 N501 C513 C514 16.3(7) . . . . ?
K51 N502 C506 C505 -59.3(7) . . . . ?
K51 N502 C512 C511 -35.7(8) . . . . ?
K51 N502 C518 C517 -42.0(8) . . . . ?
K51 C503 C504 O502 4.5(5) . . . . ?
K51 C515 C516 O506 19.0(6) . . . . ?
K51 C517 C518 N502 32.0(6) . . . . ?
Cl11 C103 C104 Cl12 -1.8(8) . . . . ?
Cl11 C103 C104 C105 179.8(5) . . . . ?
Cl12 C104 C105 Cl13 -1.2(8) . . . . ?
Cl12 C104 C105 C106 179.1(5) . . . . ?
Cl13 C105 C106 Cl14 2.6(8) . . . . ?
Cl13 C105 C106 C107 -176.7(5) . . . . ?
Cl14 C106 C107 C102 179.1(5) . . . . ?
Cl14 C106 C107 C108 -3.8(11) . . . . ?
Cl15 C111 C112 Cl16 -1.1(8) . . . . ?
Cl15 C111 C112 C113 178.5(5) . . . . ?
Cl16 C112 C113 Cl17 -6.4(8) . . . . ?
Cl16 C112 C113 C114 175.9(5) . . . . ?
Cl17 C113 C114 Cl18 3.6(8) . . . . ?
Cl17 C113 C114 C115 -174.9(5) . . . . ?
Cl18 C114 C115 C110 -176.9(5) . . . . ?
Cl18 C114 C115 C116 3.7(11) . . . . ?
Cl19 C119 C120 Cl20 -4.8(7) . . . . ?
Cl19 C119 C120 C121 175.1(5) . . . . ?
Cl20 C120 C121 Cl21 5.0(7) . . . . ?
Cl20 C120 C121 C122 -176.3(5) . . . . ?
Cl21 C121 C122 Cl22 -4.3(7) . . . . ?
Cl21 C121 C122 C123 174.4(5) . . . . ?
Cl22 C122 C123 C118 -177.1(5) . . . . ?
Cl22 C122 C123 C124 5.0(10) . . . . ?
Cl23 C127 C128 Cl24 0.3(7) . . . . ?
Cl23 C127 C128 C129 -178.7(5) . . . . ?
Cl24 C128 C129 Cl25 0.6(8) . . . . ?
Cl24 C128 C129 C130 178.5(5) . . . . ?
Cl25 C129 C130 Cl26 -3.3(8) . . . . ?
Cl25 C129 C130 C131 177.3(5) . . . . ?
Cl26 C130 C131 C126 -176.1(5) . . . . ?
Cl26 C130 C131 C132 5.3(10) . . . . ?
O501 C503 C504 O502 55.6(8) . . . . ?
O502 C505 C506 N502 45.4(9) . . . . ?
O503 C509 C510 O504 -59.2(8) . . . . ?
O504 C511 C512 N502 62.1(9) . . . . ?
O505 C515 C516 O506 65.8(9) . . . . ?
O506 C517 C518 N502 69.9(10) . . . . ?
N101 C101 C102 C103 177.9(7) . . . . ?
N101 C101 C102 C107 -2.0(7) . . . . ?
N102 C109 C110 C111 5.9(12) . . . . ?
N102 C109 C110 C115 -174.1(6) . . . . ?
N103 C109 C110 C111 -176.7(7) . . . . ?
N103 C109 C110 C115 3.2(7) . . . . ?
N104 C117 C118 C119 6.1(10) . . . . ?
N104 C117 C118 C123 -177.0(6) . . . . ?
N105 C117 C118 C119 -173.9(6) . . . . ?
N105 C117 C118 C123 2.9(7) . . . . ?
N106 C125 C126 C127 5.6(11) . . . . ?
N106 C125 C126 C131 -176.8(6) . . . . ?
N107 C125 C126 C127 -174.6(6) . . . . ?
N107 C125 C126 C131 3.1(7) . . . . ?
N108 C101 C102 C103 -3.5(11) . . . . ?
N108 C101 C102 C107 176.6(6) . . . . ?
N501 C501 C502 O501 -72.5(7) . . . . ?
N501 C507 C508 O503 59.8(8) . . . . ?
N501 C513 C514 K51 -13.4(6) . . . . ?
N501 C513 C514 O505 -64.0(8) . . . . ?
C101 N101 C108 N102 178.5(6) . . . . ?
C101 N101 C108 C107 -0.1(7) . . . . ?
C101 N108 C132 N107 -3.6(10) . . . . ?
C101 N108 C132 C131 173.3(6) . . . . ?
C101 C102 C103 Cl11 1.7(11) . . . . ?
C101 C102 C103 C104 -179.0(7) . . . . ?
C101 C102 C107 C106 179.7(6) . . . . ?
C101 C102 C107 C108 1.8(7) . . . . ?
C102 C103 C104 Cl12 178.8(5) . . . . ?
C102 C103 C104 C105 0.4(10) . . . . ?
C102 C107 C108 N101 -1.1(7) . . . . ?
C102 C107 C108 N102 -179.8(6) . . . . ?
C103 C102 C107 C106 -0.3(10) . . . . ?
C103 C102 C107 C108 -178.1(6) . . . . ?
C103 C104 C105 Cl13 177.3(5) . . . . ?
C103 C104 C105 C106 -2.4(11) . . . . ?
C104 C105 C106 Cl14 -177.7(5) . . . . ?
C104 C105 C106 C107 3.0(10) . . . . ?
C105 C106 C107 C102 -1.7(10) . . . . ?
C105 C106 C107 C108 175.4(7) . . . . ?
C106 C107 C108 N101 -178.6(7) . . . . ?
C106 C107 C108 N102 2.7(11) . . . . ?
C107 C102 C103 Cl11 -178.4(5) . . . . ?
C107 C102 C103 C104 0.9(10) . . . . ?
C108 N101 C101 N108 -177.2(6) . . . . ?
C108 N101 C101 C102 1.3(7) . . . . ?
C108 N102 C109 N103 -0.7(10) . . . . ?
C108 N102 C109 C110 176.2(6) . . . . ?
C109 N102 C108 N101 5.6(10) . . . . ?
C109 N102 C108 C107 -175.9(6) . . . . ?
C109 N103 C116 N104 170.6(6) . . . . ?
C109 N103 C116 C115 -3.9(7) . . . . ?
C109 C110 C111 Cl15 5.8(11) . . . . ?
C109 C110 C111 C112 -176.0(7) . . . . ?
C109 C110 C115 C114 175.1(6) . . . . ?
C109 C110 C115 C116 -5.4(7) . . . . ?
C110 C111 C112 Cl16 -179.4(5) . . . . ?
C110 C111 C112 C113 0.3(10) . . . . ?
C110 C115 C116 N103 5.9(7) . . . . ?
C110 C115 C116 N104 -168.8(6) . . . . ?
C111 C110 C115 C114 -5.0(10) . . . . ?
C111 C110 C115 C116 174.6(6) . . . . ?
C111 C112 C113 Cl17 174.0(5) . . . . ?
C111 C112 C113 C114 -3.7(10) . . . . ?
C112 C113 C114 Cl18 -178.7(5) . . . . ?
C112 C113 C114 C115 2.8(10) . . . . ?
C113 C114 C115 C110 1.5(10) . . . . ?
C113 C114 C115 C116 -177.9(6) . . . . ?
C114 C115 C116 N103 -174.6(7) . . . . ?
C114 C115 C116 N104 10.7(11) . . . . ?
C115 C110 C111 Cl15 -174.2(5) . . . . ?
C115 C110 C111 C112 4.0(10) . . . . ?
C116 N103 C109 N102 177.6(6) . . . . ?
C116 N103 C109 C110 0.5(7) . . . . ?
C116 N104 C117 N105 5.6(10) . . . . ?
C116 N104 C117 C118 -174.5(6) . . . . ?
C117 N104 C116 N103 1.0(10) . . . . ?
C117 N104 C116 C115 174.8(6) . . . . ?
C117 N105 C124 N106 175.7(6) . . . . ?
C117 N105 C124 C123 0.3(7) . . . . ?
C117 C118 C119 Cl19 1.4(10) . . . . ?
C117 C118 C119 C120 179.5(6) . . . . ?
C117 C118 C123 C122 179.0(5) . . . . ?
C117 C118 C123 C124 -2.6(6) . . . . ?
C118 C119 C120 Cl20 177.1(5) . . . . ?
C118 C119 C120 C121 -3.0(9) . . . . ?
C118 C123 C124 N105 1.5(7) . . . . ?
C118 C123 C124 N106 -174.2(6) . . . . ?
C119 C118 C123 C122 -3.7(9) . . . . ?
C119 C118 C123 C124 174.7(5) . . . . ?
C119 C120 C121 Cl21 -174.9(5) . . . . ?
C119 C120 C121 C122 3.8(9) . . . . ?
C120 C121 C122 Cl22 177.0(5) . . . . ?
C120 C121 C122 C123 -4.3(9) . . . . ?
C121 C122 C123 C118 4.3(9) . . . . ?
C121 C122 C123 C124 -173.6(6) . . . . ?
C122 C123 C124 N105 179.6(6) . . . . ?
C122 C123 C124 N106 3.9(11) . . . . ?
C123 C118 C119 Cl19 -175.0(5) . . . . ?
C123 C118 C119 C120 3.0(9) . . . . ?
C124 N105 C117 N104 178.0(6) . . . . ?
C124 N105 C117 C118 -2.0(7) . . . . ?
C124 N106 C125 N107 1.7(10) . . . . ?
C124 N106 C125 C126 -178.5(6) . . . . ?
C125 N106 C124 N105 0.3(10) . . . . ?
C125 N106 C124 C123 175.2(6) . . . . ?
C125 N107 C132 N108 178.8(6) . . . . ?
C125 N107 C132 C131 1.6(7) . . . . ?
C125 C126 C127 Cl23 -1.2(10) . . . . ?
C125 C126 C127 C128 177.2(6) . . . . ?
C125 C126 C131 C130 179.1(6) . . . . ?
C125 C126 C131 C132 -2.0(7) . . . . ?
C126 C127 C128 Cl24 -178.1(5) . . . . ?
C126 C127 C128 C129 2.9(9) . . . . ?
C126 C131 C132 N107 0.3(7) . . . . ?
C126 C131 C132 N108 -177.1(6) . . . . ?
C127 C126 C131 C130 -2.9(9) . . . . ?
C127 C126 C131 C132 176.0(6) . . . . ?
C127 C128 C129 Cl25 179.5(5) . . . . ?
C127 C128 C129 C130 -2.5(10) . . . . ?
C128 C129 C130 Cl26 178.8(5) . . . . ?
C128 C129 C130 C131 -0.6(10) . . . . ?
C129 C130 C131 C126 3.3(9) . . . . ?
C129 C130 C131 C132 -175.3(7) . . . . ?
C130 C131 C132 N107 179.1(7) . . . . ?
C130 C131 C132 N108 1.7(11) . . . . ?
C131 C126 C127 Cl23 -178.6(5) . . . . ?
C131 C126 C127 C128 -0.2(9) . . . . ?
C132 N107 C125 N106 177.0(6) . . . . ?
C132 N107 C125 C126 -2.9(7) . . . . ?
C132 N108 C101 N101 1.3(10) . . . . ?
C132 N108 C101 C102 -177.0(6) . . . . ?
C201 C202 C203 Nd21 68.7(5) . . . . ?
C201 C202 C203 C204 1.5(8) . . . . ?
C202 C201 C205 Nd21 -69.4(6) . . . . ?
C202 C201 C205 C204 -0.9(9) . . . . ?
C202 C203 C204 Nd21 69.5(5) . . . . ?
C202 C203 C204 C205 -2.1(9) . . . . ?
C203 C204 C205 Nd21 72.5(6) . . . . ?
C203 C204 C205 C201 2.0(10) . . . . ?
C205 C201 C202 Nd21 68.0(6) . . . . ?
C205 C201 C202 C203 -0.4(9) . . . . ?
C206 C207 C208 Nd21 69.2(5) . . . . ?
C206 C207 C208 C209 -0.1(9) . . . . ?
C207 C206 C210 Nd21 -68.4(5) . . . . ?
C207 C206 C210 C209 -0.1(9) . . . . ?
C207 C208 C209 Nd21 70.6(6) . . . . ?
C207 C208 C209 C210 0.0(10) . . . . ?
C208 C209 C210 Nd21 69.8(6) . . . . ?
C208 C209 C210 C206 0.1(10) . . . . ?
C210 C206 C207 Nd21 68.3(6) . . . . ?
C210 C206 C207 C208 0.1(9) . . . . ?
C211 C212 C213 Nd21 -67.9(5) . . . . ?
C211 C212 C213 C214 0.4(8) . . . . ?
C212 C211 C215 Nd21 69.1(5) . . . . ?
C212 C211 C215 C214 0.2(8) . . . . ?
C212 C213 C214 Nd21 -70.7(5) . . . . ?
C212 C213 C214 C215 -0.3(8) . . . . ?
C213 C214 C215 Nd21 -70.8(5) . . . . ?
C213 C214 C215 C211 0.0(8) . . . . ?
C215 C211 C212 Nd21 -67.4(5) . . . . ?
C215 C211 C212 C213 -0.4(8) . . . . ?
C301 C302 C303 Nd31 70.1(6) . . . . ?
C301 C302 C303 C304 0.4(9) . . . . ?
C302 C301 C305 Nd31 -67.6(6) . . . . ?
C302 C301 C305 C304 0.2(9) . . . . ?
C302 C303 C304 Nd31 70.1(6) . . . . ?
C302 C303 C304 C305 -0.3(9) . . . . ?
C303 C304 C305 Nd31 69.2(5) . . . . ?
C303 C304 C305 C301 0.0(9) . . . . ?
C305 C301 C302 Nd31 68.3(5) . . . . ?
C305 C301 C302 C303 -0.4(9) . . . . ?
C306 C307 C308 Nd31 -68.6(6) . . . . ?
C306 C307 C308 C309 0.6(9) . . . . ?
C307 C306 C310 Nd31 69.7(6) . . . . ?
C307 C306 C310 C309 0.2(9) . . . . ?
C307 C308 C309 Nd31 -70.2(6) . . . . ?
C307 C308 C309 C310 -0.5(10) . . . . ?
C308 C309 C310 Nd31 -69.9(6) . . . . ?
C308 C309 C310 C306 0.2(9) . . . . ?
C310 C306 C307 Nd31 -68.7(5) . . . . ?
C310 C306 C307 C308 -0.5(9) . . . . ?
C311 C312 C313 Nd31 69.0(7) . . . . ?
C311 C312 C313 C314 -1.5(11) . . . . ?
C312 C311 C315 Nd31 -69.5(6) . . . . ?
C312 C311 C315 C314 0.0(10) . . . . ?
C312 C313 C314 Nd31 69.9(7) . . . . ?
C312 C313 C314 C315 1.5(11) . . . . ?
C313 C314 C315 Nd31 67.9(6) . . . . ?
C313 C314 C315 C311 -0.9(10) . . . . ?
C315 C311 C312 Nd31 70.2(6) . . . . ?
C315 C311 C312 C313 0.9(11) . . . . ?
C501 N501 C507 C508 -171.3(6) . . . . ?
C501 N501 C513 C514 135.8(7) . . . . ?
C502 O501 C503 K51 -117.9(5) . . . . ?
C502 O501 C503 C504 170.7(6) . . . . ?
C503 O501 C502 C501 171.6(6) . . . . ?
C504 O502 C505 C506 -174.6(6) . . . . ?
C505 O502 C504 C503 164.4(6) . . . . ?
C506 N502 C512 C511 79.9(9) . . . . ?
C506 N502 C518 C517 -157.9(7) . . . . ?
C507 N501 C501 C502 157.8(6) . . . . ?
C507 N501 C513 C514 -100.3(7) . . . . ?
C508 O503 C509 C510 -158.0(6) . . . . ?
C509 O503 C508 C507 -177.7(6) . . . . ?
C510 O504 C511 C512 167.2(7) . . . . ?
C511 O504 C510 C509 173.6(6) . . . . ?
C512 N502 C506 C505 -178.7(7) . . . . ?
C512 N502 C518 C517 79.8(8) . . . . ?
C513 N501 C501 C502 -77.6(7) . . . . ?
C513 N501 C507 C508 63.9(8) . . . . ?
C514 O505 C515 K51 -110.3(6) . . . . ?
C514 O505 C515 C516 -177.1(7) . . . . ?
C515 O505 C514 K51 111.5(6) . . . . ?
C515 O505 C514 C513 -173.9(6) . . . . ?
C516 O506 C517 K51 -136.3(9) . . . . ?
C516 O506 C517 C518 165.6(8) . . . . ?
C517 O506 C516 C515 108.1(9) . . . . ?
C518 N502 C506 C505 58.3(9) . . . . ?
C518 N502 C512 C511 -155.8(7) . . . . ?
Cl61 C61 C62 Cl62 -2.2(17) . . . . ?
Cl61 C61 C62 C63 178.8(10) . . . . ?
Cl61 C61 C66 C65 -179.4(10) . . . . ?
Cl62 C62 C63 C64 -178.9(10) . . . . ?
C61 C62 C63 C64 0.1(19) . . . . ?
C62 C61 C66 C65 -1.6(19) . . . . ?
C62 C63 C64 C65 -1.0(19) . . . . ?
C63 C64 C65 C66 1(2) . . . . ?
C64 C65 C66 C61 0.7(19) . . . . ?
C66 C61 C62 Cl62 -179.8(10) . . . . ?
C66 C61 C62 C63 1.2(19) . . . . ?
Cl71 C71 C72 Cl72 0.2(17) . . . . ?
Cl71 C71 C72 C73 178.4(10) . . . . ?
Cl71 C71 C76 C75 178.8(11) . . . . ?
Cl72 C72 C73 C74 -179.8(10) . . . . ?
C71 C72 C73 C74 2.0(19) . . . . ?
C72 C71 C76 C75 1(2) . . . . ?
C72 C73 C74 C75 2.4(19) . . . . ?
C73 C74 C75 C76 -6(2) . . . . ?
C74 C75 C76 C71 3.9(19) . . . . ?
C76 C71 C72 Cl72 178.2(10) . . . . ?
C76 C71 C72 C73 -3.6(19) . . . . ?

loop_
_exptl_oxdiff_crystal_face_indexfrac_h
_exptl_oxdiff_crystal_face_indexfrac_k
_exptl_oxdiff_crystal_face_indexfrac_l
_exptl_oxdiff_crystal_face_x
_exptl_oxdiff_crystal_face_y
_exptl_oxdiff_crystal_face_z
0.0009 0.9984 -1.9987 -0.0278 0.0632 0.0074
-0.0009 -0.9984 1.9987 0.0278 -0.0632 -0.0074
0.0002 1.0000 -0.0009 0.0339 0.0248 -0.0031
-0.0002 -1.0000 0.0009 -0.0339 -0.0248 0.0031
-0.9994 -0.0005 -0.0005 -0.0125 -0.0109 0.0451
0.9991 -0.9995 0.0015 -0.0215 -0.0139 -0.0421
